data_4129388
loop_
_publ_author_name
'Pei, Xiao-Li'
'Yang, Yang'
'Lei, Zhen'
'Chang, Shan-Shan'
'Guan, Zong-Jie'
'Wan, Xian-Kai'
'Wen, Ting-Bin'
'Wang, Quan-Ming'

_publ_section_title
;
 Highly Active Gold(I)-Silver(I) Oxo Cluster Activating sp&#x00B3; C-H
 Bonds of Methyl Ketones under Mild Conditions.
;
_journal_issue 16
_journal_name_full 'Journal of the American Chemical Society'
_journal_page_first 5520
_journal_page_last 5525
_journal_paper_doi 10.1021/jacs.5b01713
_journal_volume 137
_journal_year 2015
_chemical_formula_sum 'C157 H144 Ag8 Au8 B10 F40 N24 O6 P8'
_chemical_formula_weight 6017.51
_space_group_IT_number 2
_space_group_name_Hall '-P 1'
_space_group_name_H-M_alt 'P -1'
_symmetry_cell_setting triclinic
_symmetry_space_group_name_H-M 'P -1'
_atom_sites_solution_hydrogens geom
_atom_sites_solution_primary direct
_atom_sites_solution_secondary difmap
_audit_creation_method SHELXL-97
_cell_angle_alpha 94.618(4)
_cell_angle_beta 106.315(5)
_cell_angle_gamma 108.447(5)
_cell_formula_units_Z 2
_cell_length_a 19.9871(13)
_cell_length_b 20.5857(10)
_cell_length_c 28.8504(16)
_cell_measurement_reflns_used 35955
_cell_measurement_temperature 100.00(10)
_cell_measurement_theta_max 28.1340
_cell_measurement_theta_min 3.4190
_cell_volume 10618.3(12)
_computing_cell_refinement 'Bruker FRAMBO'
_computing_data_collection 'Bruker FRAMBO'
_computing_data_reduction 'Bruker SAINT'
_computing_molecular_graphics 'Bruker SHELXTL'
_computing_publication_material 'Bruker SHELXTL'
_computing_structure_refinement 'SHELXL-97 (Sheldrick, 1997)'
_computing_structure_solution 'SHELXS-97 (Sheldrick, 1990)'
_diffrn_ambient_temperature 100.00(10)
_diffrn_measured_fraction_theta_full 0.980
_diffrn_measured_fraction_theta_max 0.891
_diffrn_measurement_device_type 'SuperNova, Dual, Cu at zero, Atlas'
_diffrn_measurement_method 'phi and omega scans'
_diffrn_radiation_monochromator mirror
_diffrn_radiation_source 'SuperNova (Mo) X-ray Source'
_diffrn_radiation_type 'Mo K\a'
_diffrn_radiation_wavelength 0.7107
_diffrn_reflns_av_R_equivalents 0.0757
_diffrn_reflns_av_sigmaI/netI 0.1034
_diffrn_reflns_limit_h_max 25
_diffrn_reflns_limit_h_min -24
_diffrn_reflns_limit_k_max 26
_diffrn_reflns_limit_k_min -26
_diffrn_reflns_limit_l_max 31
_diffrn_reflns_limit_l_min -37
_diffrn_reflns_number 100348
_diffrn_reflns_theta_full 27.50
_diffrn_reflns_theta_max 89.35
_diffrn_reflns_theta_min 7.16
_exptl_absorpt_coefficient_mu 6.367
_exptl_absorpt_correction_T_max 0.1479
_exptl_absorpt_correction_T_min 0.1229
_exptl_absorpt_correction_type multi-scan
_exptl_absorpt_process_details
; 
CrysAlisPro, Agilent Technologies, 
Version 1.171.37.33 (release 27-03-2014 CrysAlis171 .NET) 
(compiled Mar 27 2014,17:12:48) 
Empirical absorption correction using spherical harmonics, 
 implemented in SCALE3 ABSPACK scaling algorithm. 
;
_exptl_crystal_colour red
_exptl_crystal_density_diffrn 1.882
_exptl_crystal_density_method 'not measured'
_exptl_crystal_description block
_exptl_crystal_F_000 5680
_exptl_crystal_size_max 0.21
_exptl_crystal_size_mid 0.20
_exptl_crystal_size_min 0.18
_refine_diff_density_max 3.954
_refine_diff_density_min -3.016
_refine_diff_density_rms 0.314
_refine_ls_extinction_method none
_refine_ls_goodness_of_fit_ref 1.090
_refine_ls_hydrogen_treatment mixed
_refine_ls_matrix_type full
_refine_ls_number_parameters 2114
_refine_ls_number_reflns 43242
_refine_ls_number_restraints 197
_refine_ls_restrained_S_all 1.088
_refine_ls_R_factor_all 0.1069
_refine_ls_R_factor_gt 0.0770
_refine_ls_shift/su_max 0.026
_refine_ls_shift/su_mean 0.001
_refine_ls_structure_factor_coef Fsqd
_refine_ls_weighting_details 'calc w=1/[\s^2^(Fo^2^)+(0.0625P)^2^+272.2262P] where P=(Fo^2^+2Fc^2^)/3'
_refine_ls_weighting_scheme calc
_refine_ls_wR_factor_gt 0.1809
_refine_ls_wR_factor_ref 0.2037
_reflns_number_gt 32559
_reflns_number_total 43242
_reflns_threshold_expression >2sigma(I)
_cod_data_source_file ja5b01713_si_002.cif
_cod_data_source_block 2f
_cod_original_cell_volume 10618.3(10)
_cod_original_sg_symbol_H-M P-1
_cod_database_code 4129388

loop_
_symmetry_equiv_pos_as_xyz
'x, y, z'
'-x, -y, -z'

loop_
_atom_site_label
_atom_site_type_symbol
_atom_site_fract_x
_atom_site_fract_y
_atom_site_fract_z
_atom_site_U_iso_or_equiv
_atom_site_adp_type
_atom_site_occupancy
_atom_site_symmetry_multiplicity
_atom_site_calc_flag
_atom_site_refinement_flags
Ag1 Ag 0.36982(6) 0.65596(7) 0.90910(4) 0.0406(3) Uani 1 1 d .
Ag2 Ag 0.19602(6) 0.66252(7) 0.72877(4) 0.0426(3) Uani 1 1 d .
Ag3 Ag 0.29926(6) 0.48354(7) 0.63991(5) 0.0455(3) Uani 1 1 d .
Ag4 Ag 0.47494(6) 0.47216(6) 0.81468(4) 0.0333(2) Uani 1 1 d .
Ag5 Ag 0.70888(6) 1.16273(6) 0.77262(4) 0.0361(3) Uani 1 1 d .
Ag6 Ag 0.69568(6) 1.02276(6) 0.61049(4) 0.0322(2) Uani 1 1 d .
Ag7 Ag 0.90169(5) 0.93781(6) 0.70333(4) 0.0302(2) Uani 1 1 d .
Ag8 Ag 0.91631(5) 1.05967(6) 0.86904(4) 0.0333(3) Uani 1 1 d .
Au1 Au 0.42353(3) 0.58446(3) 0.838955(18) 0.02020(12) Uani 1 1 d .
Au2 Au 0.33070(3) 0.65975(3) 0.803453(18) 0.01913(12) Uani 1 1 d .
Au3 Au 0.30037(3) 0.60295(3) 0.705033(19) 0.02358(13) Uani 1 1 d .
Au4 Au 0.40508(3) 0.53929(3) 0.738784(19) 0.01964(12) Uani 1 1 d .
Au5 Au 0.67785(3) 1.02929(3) 0.706706(18) 0.01789(12) Uani 1 1 d .
Au6 Au 0.74696(3) 0.93654(3) 0.677659(18) 0.01891(12) Uani 1 1 d .
Au7 Au 0.83503(3) 0.95939(3) 0.778331(18) 0.01810(12) Uani 1 1 d .
Au8 Au 0.77710(3) 1.05929(3) 0.805156(18) 0.01853(12) Uani 1 1 d .
P1 P 0.53248(18) 0.6291(2) 0.90275(12) 0.0264(8) Uani 1 1 d .
P2 P 0.33196(19) 0.7694(2) 0.82682(13) 0.0279(8) Uani 1 1 d .
P3 P 0.2597(2) 0.6348(2) 0.63126(14) 0.0376(9) Uani 1 1 d .
P4 P 0.48829(18) 0.51613(19) 0.70501(13) 0.0253(7) Uani 1 1 d .
P5 P 0.57312(18) 1.05335(18) 0.66893(13) 0.0239(7) Uani 1 1 d .
P6 P 0.72604(18) 0.85916(19) 0.60981(13) 0.0259(8) Uani 1 1 d .
P7 P 0.90204(18) 0.8973(2) 0.81941(13) 0.0264(8) Uani 1 1 d .
P8 P 0.75814(18) 1.0956(2) 0.87579(13) 0.0265(8) Uani 1 1 d .
C1 C 0.3297(7) 0.5612(8) 0.7721(6) 0.032(2) Uani 1 1 d U
C2 C 0.2650(7) 0.4985(8) 0.7680(6) 0.033(2) Uani 1 1 d U
C3 C 0.2498(7) 0.4773(8) 0.8156(6) 0.033(2) Uani 1 1 d U
C4 C 0.1766(9) 0.4357(8) 0.8131(7) 0.037(4) Uani 1 1 d .
H4A H 0.1369 0.4238 0.7840 0.044 Uiso 1 1 calc R
C5 C 0.1663(9) 0.4133(10) 0.8558(7) 0.050(5) Uani 1 1 d .
H5A H 0.1199 0.3835 0.8551 0.059 Uiso 1 1 calc R
C6 C 0.2252(10) 0.4356(9) 0.8987(8) 0.047(5) Uani 1 1 d .
H6A H 0.2190 0.4221 0.9276 0.056 Uiso 1 1 calc R
C7 C 0.2952(9) 0.4790(9) 0.8984(7) 0.041(4) Uani 1 1 d .
H7A H 0.3347 0.4939 0.9278 0.049 Uiso 1 1 calc R
N8 N 0.3081(7) 0.5006(7) 0.8572(5) 0.037(3) Uani 1 1 d .
C9 C 0.7886(7) 1.0251(8) 0.7376(5) 0.0259(16) Uani 1 1 d U
C10 C 0.8417(7) 1.0746(8) 0.7181(5) 0.0265(15) Uani 1 1 d U
C11 C 0.9241(7) 1.0986(8) 0.7456(5) 0.0269(15) Uani 1 1 d U
C12 C 0.9589(8) 1.1653(8) 0.7723(5) 0.031(3) Uani 1 1 d .
H12A H 0.9323 1.1938 0.7767 0.037 Uiso 1 1 calc R
C13 C 1.0382(8) 1.1887(9) 0.7929(6) 0.040(4) Uani 1 1 d .
H13A H 1.0644 1.2337 0.8108 0.048 Uiso 1 1 calc R
C14 C 1.0755(8) 1.1460(9) 0.7866(7) 0.043(4) Uani 1 1 d .
H14A H 1.1271 1.1608 0.8004 0.052 Uiso 1 1 calc R
C15 C 1.0341(7) 1.0779(8) 0.7583(5) 0.029(3) Uani 1 1 d .
H15A H 1.0597 1.0487 0.7535 0.034 Uiso 1 1 calc R
N16 N 0.9599(6) 1.0541(7) 0.7381(4) 0.0272(15) Uani 1 1 d U
C111 C 0.6079(4) 0.5996(4) 0.8999(3) 0.031(3) Uani 1 1 d G
C112 C 0.6821(5) 0.6363(4) 0.9273(3) 0.035(4) Uani 1 1 d G
H11A H 0.6953 0.6793 0.9471 0.042 Uiso 1 1 calc R
C113 C 0.7365(3) 0.6088(5) 0.9251(4) 0.042(4) Uani 1 1 d G
H11B H 0.7862 0.6333 0.9434 0.051 Uiso 1 1 calc R
C114 C 0.7167(4) 0.5445(5) 0.8955(4) 0.051(5) Uani 1 1 d G
H11C H 0.7531 0.5261 0.8940 0.061 Uiso 1 1 calc R
C115 C 0.6425(5) 0.5078(4) 0.8681(3) 0.034(3) Uani 1 1 d G
H11D H 0.6292 0.4648 0.8483 0.041 Uiso 1 1 calc R
N116 N 0.5881(3) 0.5353(4) 0.8704(3) 0.027(3) Uani 1 1 d G
C121 C 0.5189(7) 0.6129(7) 0.9615(5) 0.028(3) Uani 1 1 d .
C122 C 0.5700(9) 0.5987(8) 0.9996(5) 0.035(4) Uani 1 1 d .
H12B H 0.6142 0.5962 0.9964 0.042 Uiso 1 1 calc R
C123 C 0.5527(9) 0.5882(10) 1.0430(6) 0.044(4) Uani 1 1 d .
H12C H 0.5856 0.5781 1.0688 0.052 Uiso 1 1 calc R
C124 C 0.4847(9) 0.5931(9) 1.0481(6) 0.042(4) Uani 1 1 d .
H12D H 0.4722 0.5871 1.0765 0.050 Uiso 1 1 calc R
C125 C 0.4397(9) 0.6072(10) 1.0076(5) 0.043(4) Uani 1 1 d .
H12E H 0.3948 0.6096 1.0095 0.052 Uiso 1 1 calc R
N126 N 0.4540(7) 0.6179(8) 0.9658(4) 0.037(3) Uani 1 1 d .
C131 C 0.5717(5) 0.7242(4) 0.9100(3) 0.028(3) Uani 1 1 d G
C132 C 0.6121(5) 0.7667(5) 0.9558(3) 0.035(4) Uani 1 1 d G
H13B H 0.6211 0.7470 0.9838 0.043 Uiso 1 1 calc R
C133 C 0.6390(5) 0.8387(5) 0.9598(3) 0.043(4) Uani 1 1 d G
H13C H 0.6660 0.8671 0.9905 0.051 Uiso 1 1 calc R
C134 C 0.6256(5) 0.8682(4) 0.9181(4) 0.042(4) Uani 1 1 d G
H13D H 0.6436 0.9163 0.9208 0.050 Uiso 1 1 calc R
C135 C 0.5852(5) 0.8256(5) 0.8722(3) 0.039(4) Uani 1 1 d G
H13E H 0.5762 0.8454 0.8443 0.047 Uiso 1 1 calc R
C136 C 0.5583(5) 0.7536(4) 0.8682(3) 0.030(3) Uani 1 1 d G
H13F H 0.5313 0.7252 0.8375 0.036 Uiso 1 1 calc R
C211 C 0.2444(3) 0.7690(5) 0.8323(3) 0.031(3) Uani 1 1 d G
C212 C 0.2346(4) 0.8049(5) 0.8713(3) 0.036(4) Uani 1 1 d G
H21A H 0.2759 0.8330 0.8976 0.043 Uiso 1 1 calc R
C213 C 0.1633(5) 0.7989(6) 0.8711(3) 0.044(4) Uani 1 1 d G
H21B H 0.1567 0.8229 0.8972 0.053 Uiso 1 1 calc R
C214 C 0.1016(4) 0.7569(6) 0.8318(4) 0.046(4) Uani 1 1 d G
H21C H 0.0539 0.7529 0.8316 0.055 Uiso 1 1 calc R
C215 C 0.1114(4) 0.7210(5) 0.7928(3) 0.045(4) Uani 1 1 d G
H21D H 0.0701 0.6929 0.7665 0.054 Uiso 1 1 calc R
N216 N 0.1828(4) 0.7270(5) 0.7930(3) 0.030(3) Uani 1 1 d G
C221 C 0.3979(5) 0.8174(5) 0.8848(2) 0.031(3) Uani 1 1 d G
C222 C 0.4284(5) 0.8897(4) 0.8962(4) 0.039(4) Uani 1 1 d G
H22A H 0.4165 0.9158 0.8724 0.047 Uiso 1 1 calc R
C223 C 0.4766(5) 0.9230(4) 0.9431(4) 0.051(5) Uani 1 1 d G
H22B H 0.4970 0.9715 0.9507 0.061 Uiso 1 1 calc R
C224 C 0.4944(5) 0.8840(6) 0.9787(3) 0.054(5) Uani 1 1 d G
H22C H 0.5266 0.9063 1.0101 0.064 Uiso 1 1 calc R
C225 C 0.4639(6) 0.8117(6) 0.9673(3) 0.052(5) Uani 1 1 d G
H22D H 0.4758 0.7856 0.9911 0.062 Uiso 1 1 calc R
N226 N 0.4156(5) 0.7783(4) 0.9204(3) 0.036(3) Uani 1 1 d G
C231 C 0.3493(7) 0.8224(8) 0.7815(5) 0.027(3) Uani 1 1 d .
C232 C 0.3166(9) 0.8731(9) 0.7707(7) 0.044(4) Uani 1 1 d .
H23A H 0.2885 0.8829 0.7893 0.052 Uiso 1 1 calc R
C233 C 0.3257(10) 0.9091(9) 0.7322(7) 0.045(4) Uani 1 1 d .
H23B H 0.3032 0.9418 0.7247 0.054 Uiso 1 1 calc R
C234 C 0.3689(11) 0.8946(12) 0.7058(8) 0.060(6) Uani 1 1 d .
H23C H 0.3768 0.9192 0.6810 0.072 Uiso 1 1 calc R
C235 C 0.4014(9) 0.8429(9) 0.7157(7) 0.041(4) Uani 1 1 d .
H23D H 0.4288 0.8324 0.6968 0.049 Uiso 1 1 calc R
C236 C 0.3917(8) 0.8087(8) 0.7536(5) 0.031(3) Uani 1 1 d .
H23E H 0.4138 0.7756 0.7608 0.037 Uiso 1 1 calc R
C311 C 0.1769(5) 0.5618(5) 0.5974(4) 0.036(4) Uani 1 1 d G
C312 C 0.1052(6) 0.5626(7) 0.5781(4) 0.064(6) Uani 1 1 d G
H31A H 0.0975 0.6048 0.5780 0.077 Uiso 1 1 calc R
C313 C 0.0451(4) 0.5003(9) 0.5589(5) 0.090(10) Uani 1 1 d G
H31B H -0.0029 0.5008 0.5460 0.108 Uiso 1 1 calc R
C314 C 0.0567(5) 0.4372(7) 0.5590(5) 0.080(8) Uani 1 1 d G
H31C H 0.0165 0.3955 0.5462 0.096 Uiso 1 1 calc R
C315 C 0.1284(6) 0.4364(5) 0.5783(5) 0.070(7) Uani 1 1 d G
H31D H 0.1362 0.3942 0.5784 0.084 Uiso 1 1 calc R
N316 N 0.1885(4) 0.4987(5) 0.5975(4) 0.052(4) Uani 1 1 d G
C321 C 0.2279(10) 0.7073(11) 0.6280(6) 0.050(5) Uani 1 1 d .
C322 C 0.2312(15) 0.7480(14) 0.5906(8) 0.080(8) Uani 1 1 d .
H32A H 0.2512 0.7392 0.5663 0.096 Uiso 1 1 calc R
C323 C 0.203(2) 0.8012(17) 0.5920(9) 0.111(12) Uani 1 1 d .
H32B H 0.2040 0.8281 0.5676 0.133 Uiso 1 1 calc R
C324 C 0.1732(16) 0.8170(15) 0.6287(8) 0.088(9) Uani 1 1 d .
H32C H 0.1547 0.8532 0.6289 0.106 Uiso 1 1 calc R
C325 C 0.1729(13) 0.7755(12) 0.6645(7) 0.065(6) Uani 1 1 d .
H32D H 0.1536 0.7848 0.6890 0.079 Uiso 1 1 calc R
N326 N 0.1995(9) 0.7219(8) 0.6656(5) 0.047(4) Uani 1 1 d .
C331 C 0.3246(5) 0.6496(6) 0.5969(3) 0.031(3) Uani 1 1 d G
C332 C 0.3001(5) 0.6376(6) 0.5458(3) 0.046(4) Uani 1 1 d G
H33A H 0.2493 0.6197 0.5284 0.056 Uiso 1 1 calc R
C333 C 0.3516(7) 0.6525(7) 0.5207(3) 0.048(4) Uani 1 1 d G
H33B H 0.3352 0.6445 0.4865 0.058 Uiso 1 1 calc R
C334 C 0.4275(6) 0.6794(7) 0.5467(4) 0.054(5) Uani 1 1 d G
H33C H 0.4619 0.6894 0.5298 0.065 Uiso 1 1 calc R
C335 C 0.4519(4) 0.6914(6) 0.5977(4) 0.058(5) Uani 1 1 d G
H33D H 0.5027 0.7094 0.6151 0.069 Uiso 1 1 calc R
C336 C 0.4005(5) 0.6765(6) 0.6228(3) 0.043(4) Uani 1 1 d G
H33E H 0.4168 0.6845 0.6570 0.051 Uiso 1 1 calc R
C411 C 0.4758(4) 0.5272(6) 0.6422(2) 0.032(3) Uani 1 1 d G
C412 C 0.5339(4) 0.5454(6) 0.6227(3) 0.037(4) Uani 1 1 d G
H41A H 0.5828 0.5570 0.6431 0.044 Uiso 1 1 calc R
C413 C 0.5190(5) 0.5463(6) 0.5728(3) 0.041(4) Uani 1 1 d G
H41B H 0.5579 0.5584 0.5597 0.049 Uiso 1 1 calc R
C414 C 0.4459(6) 0.5289(6) 0.5423(2) 0.047(4) Uani 1 1 d G
H41C H 0.4359 0.5295 0.5089 0.057 Uiso 1 1 calc R
C415 C 0.3878(4) 0.5107(6) 0.5618(3) 0.047(4) Uani 1 1 d G
H41D H 0.3389 0.4991 0.5414 0.056 Uiso 1 1 calc R
N416 N 0.4027(4) 0.5099(5) 0.6117(3) 0.033(3) Uani 1 1 d G
C421 C 0.4820(8) 0.4269(8) 0.7044(5) 0.031(3) Uani 1 1 d .
C422 C 0.4820(9) 0.3832(8) 0.6636(6) 0.036(4) Uani 1 1 d .
H42A H 0.4886 0.4015 0.6361 0.043 Uiso 1 1 calc R
C423 C 0.4724(11) 0.3138(11) 0.6644(8) 0.054(5) Uani 1 1 d .
H42B H 0.4692 0.2842 0.6371 0.065 Uiso 1 1 calc R
C424 C 0.4678(12) 0.2901(9) 0.7076(7) 0.058(5) Uani 1 1 d .
H42C H 0.4611 0.2439 0.7100 0.069 Uiso 1 1 calc R
C425 C 0.4733(13) 0.3374(10) 0.7473(7) 0.059(6) Uani 1 1 d .
H42D H 0.4732 0.3220 0.7767 0.071 Uiso 1 1 calc R
N426 N 0.4785(7) 0.4027(7) 0.7454(4) 0.034(3) Uani 1 1 d .
C431 C 0.5843(4) 0.5693(5) 0.7407(3) 0.031(3) Uani 1 1 d G
C432 C 0.6417(5) 0.5430(5) 0.7474(4) 0.038(4) Uani 1 1 d G
H43A H 0.6324 0.4985 0.7313 0.045 Uiso 1 1 calc R
C433 C 0.7131(4) 0.5833(6) 0.7782(4) 0.050(5) Uani 1 1 d G
H43B H 0.7515 0.5657 0.7827 0.059 Uiso 1 1 calc R
C434 C 0.7271(4) 0.6498(6) 0.8023(4) 0.061(6) Uani 1 1 d G
H43C H 0.7748 0.6767 0.8229 0.073 Uiso 1 1 calc R
C435 C 0.6697(6) 0.6761(5) 0.7956(4) 0.053(5) Uani 1 1 d G
H43D H 0.6790 0.7206 0.8117 0.064 Uiso 1 1 calc R
C436 C 0.5983(5) 0.6359(5) 0.7648(4) 0.041(4) Uani 1 1 d G
H43E H 0.5599 0.6535 0.7603 0.050 Uiso 1 1 calc R
C511 C 0.5320(7) 1.0881(8) 0.7094(5) 0.031(3) Uani 1 1 d .
C512 C 0.4552(8) 1.0735(9) 0.6992(6) 0.036(4) Uani 1 1 d .
H51A H 0.4212 1.0435 0.6704 0.043 Uiso 1 1 calc R
C513 C 0.4303(8) 1.1044(8) 0.7326(6) 0.033(3) Uani 1 1 d .
H51B H 0.3797 1.0950 0.7270 0.040 Uiso 1 1 calc R
C514 C 0.4840(9) 1.1499(9) 0.7747(6) 0.042(4) Uani 1 1 d .
H51C H 0.4699 1.1732 0.7972 0.050 Uiso 1 1 calc R
C515 C 0.5580(8) 1.1597(8) 0.7825(5) 0.031(3) Uani 1 1 d .
H51D H 0.5924 1.1887 0.8115 0.037 Uiso 1 1 calc R
N516 N 0.5842(6) 1.1310(6) 0.7519(4) 0.030(3) Uani 1 1 d .
C521 C 0.6058(4) 1.1256(4) 0.6396(3) 0.027(3) Uani 1 1 d G
C522 C 0.5941(4) 1.1885(4) 0.6450(3) 0.027(3) Uani 1 1 d G
H52A H 0.5642 1.1947 0.6633 0.033 Uiso 1 1 calc R
C523 C 0.6270(5) 1.2420(3) 0.6231(3) 0.030(3) Uani 1 1 d G
H52B H 0.6192 1.2841 0.6268 0.036 Uiso 1 1 calc R
C524 C 0.6717(5) 1.2327(4) 0.5958(3) 0.034(4) Uani 1 1 d G
H52C H 0.6938 1.2685 0.5812 0.041 Uiso 1 1 calc R
C525 C 0.6834(4) 1.1699(4) 0.5904(3) 0.031(3) Uani 1 1 d G
H52D H 0.7133 1.1636 0.5722 0.037 Uiso 1 1 calc R
N526 N 0.6505(4) 1.1163(3) 0.6123(3) 0.023(2) Uani 1 1 d G
C531 C 0.4976(7) 0.9863(7) 0.6214(5) 0.022(3) Uani 1 1 d .
C532 C 0.4893(7) 0.9160(8) 0.6232(5) 0.028(3) Uani 1 1 d .
H53A H 0.5231 0.9051 0.6478 0.034 Uiso 1 1 calc R
C533 C 0.4316(8) 0.8637(8) 0.5887(6) 0.038(4) Uani 1 1 d .
H53B H 0.4269 0.8175 0.5898 0.046 Uiso 1 1 calc R
C534 C 0.3797(8) 0.8794(8) 0.5519(6) 0.039(4) Uani 1 1 d .
H53C H 0.3405 0.8437 0.5286 0.046 Uiso 1 1 calc R
C535 C 0.3873(8) 0.9494(8) 0.5502(5) 0.032(3) Uani 1 1 d .
H53D H 0.3531 0.9599 0.5256 0.039 Uiso 1 1 calc R
C536 C 0.4454(8) 1.0027(9) 0.5850(6) 0.038(4) Uani 1 1 d .
H53E H 0.4498 1.0489 0.5842 0.045 Uiso 1 1 calc R
C611 C 0.7993(4) 0.8888(6) 0.5834(3) 0.029(3) Uani 1 1 d G
C612 C 0.7882(4) 0.8864(7) 0.5335(3) 0.055(6) Uani 1 1 d G
H61A H 0.7401 0.8710 0.5113 0.066 Uiso 1 1 calc R
C613 C 0.8491(6) 0.9068(9) 0.5167(3) 0.068(7) Uani 1 1 d G
H61B H 0.8417 0.9052 0.4832 0.081 Uiso 1 1 calc R
C614 C 0.9211(5) 0.9297(9) 0.5498(4) 0.085(9) Uani 1 1 d G
H61C H 0.9618 0.9434 0.5386 0.102 Uiso 1 1 calc R
C615 C 0.9322(3) 0.9322(7) 0.5998(3) 0.051(5) Uani 1 1 d G
H61D H 0.9803 0.9475 0.6220 0.062 Uiso 1 1 calc R
N616 N 0.8713(4) 0.9118(6) 0.6166(2) 0.034(3) Uani 1 1 d G
C621 C 0.6425(7) 0.8533(7) 0.5603(5) 0.021(3) Uani 1 1 d .
C622 C 0.5987(8) 0.7941(8) 0.5251(5) 0.032(3) Uani 1 1 d .
H62A H 0.6116 0.7545 0.5262 0.038 Uiso 1 1 calc R
C623 C 0.5357(7) 0.7926(9) 0.4880(5) 0.034(4) Uani 1 1 d .
H62B H 0.5065 0.7532 0.4639 0.040 Uiso 1 1 calc R
C624 C 0.5183(7) 0.8539(8) 0.4888(5) 0.032(4) Uani 1 1 d .
H62C H 0.4765 0.8557 0.4652 0.039 Uiso 1 1 calc R
C625 C 0.5649(7) 0.9120(8) 0.5256(6) 0.033(3) Uani 1 1 d .
H62D H 0.5538 0.9526 0.5255 0.040 Uiso 1 1 calc R
N626 N 0.6252(6) 0.9117(6) 0.5612(4) 0.026(3) Uani 1 1 d .
C631 C 0.7228(8) 0.7714(8) 0.6195(5) 0.031(3) Uani 1 1 d .
C632 C 0.7387(8) 0.7287(9) 0.5887(6) 0.038(4) Uani 1 1 d .
H63A H 0.7504 0.7434 0.5614 0.046 Uiso 1 1 calc R
C633 C 0.7373(10) 0.6636(9) 0.5982(6) 0.043(4) Uani 1 1 d .
H63B H 0.7482 0.6345 0.5773 0.052 Uiso 1 1 calc R
C634 C 0.7197(9) 0.6418(9) 0.6385(6) 0.042(4) Uani 1 1 d .
H63C H 0.7170 0.5972 0.6437 0.050 Uiso 1 1 calc R
C635 C 0.7058(8) 0.6845(9) 0.6718(6) 0.040(4) Uani 1 1 d .
H63D H 0.6969 0.6704 0.7000 0.048 Uiso 1 1 calc R
C636 C 0.7061(7) 0.7504(9) 0.6607(5) 0.033(4) Uani 1 1 d .
H63E H 0.6949 0.7798 0.6812 0.040 Uiso 1 1 calc R
C711 C 0.9983(7) 0.9567(8) 0.8419(5) 0.0292(13) Uani 1 1 d U
C712 C 1.0589(7) 0.9361(8) 0.8349(5) 0.0294(13) Uani 1 1 d U
H71A H 1.0500 0.8920 0.8182 0.035 Uiso 1 1 calc R
C713 C 1.1301(7) 0.9851(8) 0.8541(5) 0.0296(13) Uani 1 1 d U
H71B H 1.1703 0.9737 0.8511 0.036 Uiso 1 1 calc R
C714 C 1.1421(7) 1.0498(8) 0.8776(5) 0.0296(13) Uani 1 1 d U
H71C H 1.1900 1.0828 0.8901 0.036 Uiso 1 1 calc R
C715 C 1.0807(7) 1.0662(8) 0.8828(5) 0.0294(13) Uani 1 1 d U
H71D H 1.0894 1.1104 0.8990 0.035 Uiso 1 1 calc R
N716 N 1.0105(6) 1.0207(7) 0.8651(4) 0.0292(13) Uani 1 1 d U
C721 C 0.9014(5) 0.8250(4) 0.7804(3) 0.0326(14) Uani 1 1 d GU
C722 C 0.9025(5) 0.7620(5) 0.7939(3) 0.0328(14) Uani 1 1 d GU
H72A H 0.9020 0.7544 0.8252 0.039 Uiso 1 1 calc R
C723 C 0.9042(5) 0.7102(4) 0.7607(3) 0.0329(14) Uani 1 1 d GU
H72B H 0.9049 0.6680 0.7698 0.039 Uiso 1 1 calc R
C724 C 0.9050(5) 0.7215(4) 0.7140(3) 0.0331(14) Uani 1 1 d GU
H72C H 0.9061 0.6869 0.6918 0.040 Uiso 1 1 calc R
C725 C 0.9039(5) 0.7846(5) 0.7004(3) 0.0329(14) Uani 1 1 d GU
H72D H 0.9044 0.7921 0.6691 0.039 Uiso 1 1 calc R
N726 N 0.9022(5) 0.8363(4) 0.7336(3) 0.0327(14) Uani 1 1 d GU
C731 C 0.8817(7) 0.8651(8) 0.8728(5) 0.031(3) Uani 1 1 d .
C732 C 0.8084(7) 0.8497(8) 0.8731(6) 0.031(3) Uani 1 1 d .
H73A H 0.7725 0.8555 0.8469 0.037 Uiso 1 1 calc R
C733 C 0.7899(8) 0.8253(10) 0.9135(7) 0.049(5) Uani 1 1 d .
H73B H 0.7415 0.8152 0.9141 0.059 Uiso 1 1 calc R
C734 C 0.8436(9) 0.8160(9) 0.9529(7) 0.041(4) Uani 1 1 d .
H73C H 0.8310 0.7983 0.9792 0.049 Uiso 1 1 calc R
C735 C 0.9176(9) 0.8342(9) 0.9516(6) 0.042(4) Uani 1 1 d .
H73D H 0.9541 0.8291 0.9778 0.051 Uiso 1 1 calc R
C736 C 0.9370(8) 0.8597(8) 0.9118(6) 0.036(4) Uani 1 1 d .
H73E H 0.9860 0.8726 0.9117 0.043 Uiso 1 1 calc R
C811 C 0.7978(5) 1.1886(3) 0.8923(3) 0.025(3) Uani 1 1 d G
C812 C 0.8414(5) 1.2281(5) 0.9387(3) 0.034(4) Uani 1 1 d G
H81A H 0.8535 1.2062 0.9651 0.041 Uiso 1 1 calc R
C813 C 0.8670(6) 1.3005(5) 0.9455(3) 0.047(5) Uani 1 1 d G
H81B H 0.8961 1.3269 0.9766 0.057 Uiso 1 1 calc R
C814 C 0.8489(7) 1.3333(3) 0.9061(4) 0.058(6) Uani 1 1 d G
H81C H 0.8660 1.3817 0.9107 0.070 Uiso 1 1 calc R
C815 C 0.8053(6) 1.2938(4) 0.8597(3) 0.044(4) Uani 1 1 d G
H81D H 0.7932 1.3158 0.8333 0.053 Uiso 1 1 calc R
N816 N 0.7798(5) 1.2215(4) 0.8528(2) 0.032(3) Uani 1 1 d G
C821 C 0.7975(7) 1.0629(8) 0.9304(5) 0.030(3) Uani 1 1 d .
C822 C 0.7687(8) 1.0538(8) 0.9688(5) 0.032(3) Uani 1 1 d .
H82A H 0.7280 1.0665 0.9688 0.038 Uiso 1 1 calc R
C823 C 0.8016(9) 1.0252(10) 1.0077(6) 0.046(5) Uani 1 1 d .
H82B H 0.7833 1.0196 1.0340 0.056 Uiso 1 1 calc R
C824 C 0.8606(9) 1.0056(10) 1.0067(6) 0.043(4) Uani 1 1 d .
H82C H 0.8831 0.9869 1.0323 0.051 Uiso 1 1 calc R
C825 C 0.8866(9) 1.0143(10) 0.9663(6) 0.044(4) Uani 1 1 d .
H82D H 0.9266 1.0007 0.9657 0.053 Uiso 1 1 calc R
N826 N 0.8561(6) 1.0416(7) 0.9282(4) 0.036(3) Uani 1 1 d .
C831 C 0.6595(3) 1.0730(5) 0.8689(3) 0.032(3) Uani 1 1 d G
C832 C 0.6334(4) 1.1129(4) 0.8956(3) 0.036(4) Uani 1 1 d G
H83A H 0.6669 1.1518 0.9190 0.043 Uiso 1 1 calc R
C833 C 0.5573(5) 1.0946(5) 0.8873(4) 0.033(3) Uani 1 1 d G
H83B H 0.5398 1.1213 0.9051 0.040 Uiso 1 1 calc R
C834 C 0.5073(3) 1.0364(5) 0.8523(4) 0.047(5) Uani 1 1 d G
H83C H 0.4563 1.0242 0.8468 0.057 Uiso 1 1 calc R
C835 C 0.5333(4) 0.9965(5) 0.8257(4) 0.044(4) Uani 1 1 d G
H83D H 0.4999 0.9576 0.8023 0.052 Uiso 1 1 calc R
C836 C 0.6095(4) 1.0148(5) 0.8340(3) 0.028(3) Uani 1 1 d G
H83E H 0.6269 0.9881 0.8161 0.034 Uiso 1 1 calc R
N900 N 0.3743(8) 0.3869(8) 0.8201(5) 0.047(4) Uani 1 1 d .
C901 C 0.3173(10) 0.3448(9) 0.8125(7) 0.042(4) Uani 1 1 d .
C902 C 0.2424(11) 0.2929(12) 0.7994(9) 0.070(7) Uani 1 1 d .
N903 N 0.2410(9) 0.6165(8) 0.8847(7) 0.053(4) Uani 1 1 d .
C904 C 0.1773(10) 0.5995(9) 0.8703(7) 0.047(4) Uani 1 1 d .
C905 C 0.0952(9) 0.5762(12) 0.8510(9) 0.068(6) Uani 1 1 d .
N906 N 0.2844(12) 0.3740(10) 0.6617(8) 0.078(6) Uani 1 1 d .
C907 C 0.2789(12) 0.3202(13) 0.6696(9) 0.065(6) Uani 1 1 d .
C908 C 0.2717(18) 0.2473(16) 0.6776(12) 0.102(9) Uani 1 1 d .
O910 O 0.7766(9) 1.0604(9) 0.5595(6) 0.079(5) Uani 1 1 d .
N913 N 0.7739(7) 1.2193(8) 0.7268(5) 0.045(4) Uani 1 1 d .
C914 C 0.8142(9) 1.2428(9) 0.7071(7) 0.046(5) Uani 1 1 d .
N915 N 0.1109(12) 0.5557(12) 0.7072(8) 0.095(5) Uani 1 1 d U
C916 C 0.0699(15) 0.5040(16) 0.6935(10) 0.095(5) Uani 1 1 d U
C917 C 0.0166(15) 0.4290(15) 0.6765(10) 0.097(5) Uani 1 1 d U
C918 C 1.0095(9) 1.2355(10) 0.9121(7) 0.045(3) Uani 1 1 d U
C919 C 0.8676(10) 1.2727(12) 0.6796(8) 0.065(6) Uani 1 1 d .
C920 C 1.0492(8) 1.3101(10) 0.9331(7) 0.045(3) Uani 1 1 d U
O1 O 0.2196(6) 0.4618(7) 0.7288(5) 0.055(3) Uani 1 1 d .
O2 O 0.8232(5) 1.1008(6) 0.6808(4) 0.035(3) Uani 1 1 d .
N916 N 0.9783(8) 1.1772(9) 0.8965(6) 0.053(4) Uani 1 1 d .
B1 B 0.5942(10) 0.8275(11) 0.7354(6) 0.035(4) Uani 1 1 d .
B2 B 0.6387(12) 0.4289(10) 0.6006(8) 0.045(5) Uani 1 1 d .
B3 B 0.2281(7) 0.2622(8) 0.9320(5) 0.049(6) Uani 1 1 d D
B4 B 0.0370(8) 0.6193(9) 0.1906(6) 0.058(6) Uani 1 1 d D
B5 B 0.1441(9) 0.6917(10) 0.4493(7) 0.102(14) Uani 1 1 d D
B6 B 0.6569(14) 0.874(2) 0.4063(9) 0.076(10) Uani 1 1 d .
B7 B 0.0302(16) 0.7288(17) 0.9353(8) 0.066(7) Uani 1 1 d .
B8 B 0.0836(11) 0.8924(12) 0.7063(8) 0.046(5) Uani 1 1 d .
B9 B 0.3333(10) 0.0043(10) 0.9149(7) 0.036(4) Uiso 1 1 d .
B10 B 0.3824(11) 0.6719(11) 0.1197(7) 0.090(9) Uiso 1 1 d D
F11 F 0.6665(6) 0.8278(8) 0.7599(4) 0.080(4) Uani 1 1 d .
F12 F 0.5870(6) 0.8222(6) 0.6867(4) 0.063(3) Uani 1 1 d .
F13 F 0.5879(7) 0.8910(6) 0.7516(5) 0.081(4) Uani 1 1 d .
F14 F 0.5421(5) 0.7731(6) 0.7444(4) 0.053(3) Uani 1 1 d .
F21 F 0.6892(7) 0.3948(6) 0.6022(5) 0.070(3) Uani 1 1 d .
F22 F 0.6517(6) 0.4812(5) 0.5721(4) 0.051(3) Uani 1 1 d .
F23 F 0.6453(7) 0.4572(7) 0.6470(4) 0.066(3) Uani 1 1 d .
F24 F 0.5680(7) 0.3804(6) 0.5772(5) 0.076(4) Uani 1 1 d .
F31 F 0.1673(4) 0.2463(6) 0.8905(3) 0.058(3) Uani 1 1 d D
F32 F 0.2310(7) 0.2031(6) 0.9500(5) 0.085(4) Uani 1 1 d D
F33 F 0.2235(7) 0.3077(7) 0.9678(4) 0.084(4) Uani 1 1 d D
F34 F 0.2919(5) 0.2939(8) 0.9211(5) 0.109(6) Uani 1 1 d D
F41 F 0.0333(9) 0.6839(7) 0.1906(6) 0.156(10) Uani 1 1 d D
F42 F -0.0010(7) 0.5839(9) 0.2193(4) 0.108(6) Uani 1 1 d D
F43 F 0.0042(6) 0.5818(6) 0.1432(3) 0.061(3) Uani 1 1 d D
F44 F 0.1104(5) 0.6237(6) 0.2086(5) 0.085(4) Uani 1 1 d D
F51 F 0.1634(12) 0.6545(10) 0.4153(6) 0.175(11) Uani 1 1 d D
F52 F 0.1266(6) 0.6533(7) 0.4837(4) 0.095(5) Uani 1 1 d D
F53 F 0.2047(6) 0.7510(6) 0.4723(4) 0.075(4) Uani 1 1 d D
F54 F 0.0837(7) 0.7033(9) 0.4211(5) 0.114(6) Uani 1 1 d D
F61 F 0.6866(12) 0.8224(12) 0.4197(6) 0.172(11) Uani 1 1 d .
F62 F 0.5811(6) 0.8451(6) 0.3864(4) 0.060(3) Uani 1 1 d .
F63 F 0.6764(6) 0.9203(6) 0.4468(5) 0.076(4) Uani 1 1 d .
F64 F 0.6848(9) 0.906(2) 0.3725(8) 0.27(2) Uani 1 1 d .
F71 F 0.0778(8) 0.6901(8) 0.9352(4) 0.088(5) Uani 1 1 d .
F72 F -0.0122(9) 0.7037(9) 0.9662(5) 0.095(5) Uani 1 1 d .
F73 F -0.0231(8) 0.7122(7) 0.8860(4) 0.077(4) Uani 1 1 d .
F74 F 0.0693(7) 0.7968(8) 0.9499(5) 0.076(4) Uani 1 1 d .
F81 F 0.1556(7) 0.9256(8) 0.7079(7) 0.105(6) Uani 1 1 d .
F82 F 0.0486(5) 0.9398(6) 0.7133(4) 0.053(3) Uani 1 1 d .
F83 F 0.0842(10) 0.8526(10) 0.7414(7) 0.114(6) Uani 1 1 d .
F84 F 0.0425(8) 0.8488(9) 0.6621(6) 0.103(5) Uani 1 1 d .
F91 F 0.4054(6) 0.0405(6) 0.9127(4) 0.054(3) Uiso 1 1 d .
F92 F 0.3376(7) -0.0327(7) 0.9517(5) 0.071(3) Uiso 1 1 d .
F93 F 0.2911(6) -0.0394(6) 0.8700(4) 0.056(3) Uiso 1 1 d .
F94 F 0.3016(5) 0.0561(5) 0.9242(4) 0.047(2) Uiso 1 1 d .
F101 F 0.3822(15) 0.7345(10) 0.1074(10) 0.247(15) Uiso 1 1 d D
F102 F 0.3467(14) 0.6588(15) 0.1543(8) 0.235(14) Uiso 1 1 d D
F103 F 0.3464(7) 0.6207(7) 0.0789(4) 0.077(4) Uiso 1 1 d D
F104 F 0.4531(9) 0.6731(12) 0.1403(7) 0.169(9) Uiso 1 1 d D
O1S O 0.3413(14) 0.7077(14) 0.2414(10) 0.141(9) Uiso 1 1 d .
O2S O 0.9938(17) 0.6623(17) 0.6282(12) 0.170(11) Uiso 1 1 d D
O3S O 0.3383(11) 0.7073(11) 0.9982(8) 0.112(7) Uiso 1 1 d D
C3S C 0.2847(16) 0.7400(17) 0.9884(13) 0.113(10) Uiso 1 1 d D
C1S C 0.3071(18) 0.6415(19) 0.2516(12) 0.112(10) Uiso 1 1 d .
C2S C 0.985(6) 0.697(5) 0.587(3) 0.40(6) Uiso 1 1 d D

loop_
_atom_site_aniso_label
_atom_site_aniso_U_11
_atom_site_aniso_U_22
_atom_site_aniso_U_33
_atom_site_aniso_U_23
_atom_site_aniso_U_13
_atom_site_aniso_U_12
Ag1 0.0396(6) 0.0558(8) 0.0321(6) 0.0142(6) 0.0125(5) 0.0223(6)
Ag2 0.0351(6) 0.0629(8) 0.0311(6) 0.0018(6) 0.0067(5) 0.0241(6)
Ag3 0.0337(6) 0.0463(7) 0.0464(7) -0.0018(6) 0.0015(5) 0.0132(5)
Ag4 0.0353(6) 0.0337(6) 0.0279(5) 0.0058(5) 0.0070(4) 0.0111(5)
Ag5 0.0345(6) 0.0366(6) 0.0310(6) 0.0036(5) 0.0044(4) 0.0106(5)
Ag6 0.0375(6) 0.0334(6) 0.0273(5) 0.0090(5) 0.0089(4) 0.0154(5)
Ag7 0.0242(5) 0.0361(6) 0.0291(5) 0.0064(5) 0.0057(4) 0.0115(4)
Ag8 0.0220(5) 0.0445(7) 0.0290(5) 0.0040(5) 0.0041(4) 0.0105(5)
Au1 0.0166(2) 0.0258(3) 0.0162(2) 0.0024(2) 0.00275(18) 0.0074(2)
Au2 0.0151(2) 0.0253(3) 0.0161(2) 0.0025(2) 0.00419(18) 0.0070(2)
Au3 0.0214(3) 0.0348(3) 0.0163(3) 0.0035(2) 0.00395(19) 0.0144(2)
Au4 0.0177(2) 0.0248(3) 0.0172(3) 0.0045(2) 0.00573(19) 0.0083(2)
Au5 0.0149(2) 0.0226(3) 0.0160(2) 0.0055(2) 0.00133(18) 0.0091(2)
Au6 0.0161(2) 0.0222(3) 0.0163(2) 0.0032(2) -0.00018(18) 0.0088(2)
Au7 0.0132(2) 0.0228(3) 0.0166(2) 0.0048(2) 0.00020(18) 0.0078(2)
Au8 0.0150(2) 0.0249(3) 0.0146(2) 0.0038(2) 0.00212(18) 0.0080(2)
P1 0.0226(16) 0.034(2) 0.0192(17) 0.0039(15) 0.0031(13) 0.0090(15)
P2 0.0231(17) 0.033(2) 0.0278(18) 0.0039(16) 0.0089(14) 0.0103(15)
P3 0.041(2) 0.055(3) 0.0241(19) 0.0083(18) 0.0094(16) 0.028(2)
P4 0.0245(17) 0.0287(19) 0.0262(18) 0.0067(15) 0.0085(13) 0.0134(14)
P5 0.0202(16) 0.0238(17) 0.0247(17) 0.0055(14) 0.0027(13) 0.0077(14)
P6 0.0218(16) 0.0302(19) 0.0243(17) 0.0057(15) 0.0021(13) 0.0120(14)
P7 0.0195(16) 0.0316(19) 0.0279(18) 0.0123(16) 0.0031(13) 0.0113(14)
P8 0.0207(16) 0.032(2) 0.0231(17) 0.0055(15) 0.0063(13) 0.0055(14)
C1 0.017(4) 0.032(5) 0.039(5) 0.009(4) 0.004(3) 0.000(3)
C2 0.018(4) 0.032(5) 0.039(5) 0.009(4) 0.004(3) 0.000(3)
C3 0.018(4) 0.032(5) 0.039(5) 0.009(4) 0.004(3) 0.000(3)
C4 0.048(9) 0.019(7) 0.056(10) 0.014(7) 0.030(8) 0.017(7)
C5 0.035(9) 0.046(11) 0.070(13) 0.020(10) 0.029(9) 0.004(8)
C6 0.058(11) 0.031(9) 0.076(13) 0.020(9) 0.045(10) 0.024(8)
C7 0.037(8) 0.047(10) 0.052(10) 0.025(9) 0.017(7) 0.024(8)
N8 0.034(7) 0.033(7) 0.046(8) 0.012(6) 0.018(6) 0.011(6)
C9 0.018(3) 0.040(4) 0.022(3) 0.009(3) 0.006(3) 0.014(3)
C10 0.019(3) 0.040(4) 0.023(3) 0.009(3) 0.006(2) 0.013(3)
C11 0.019(3) 0.041(4) 0.023(3) 0.009(3) 0.006(2) 0.013(3)
C12 0.027(7) 0.035(8) 0.026(7) 0.005(6) 0.000(6) 0.012(6)
C13 0.026(7) 0.037(9) 0.036(9) 0.011(7) -0.010(6) 0.000(7)
C14 0.020(7) 0.043(10) 0.061(11) 0.021(9) 0.005(7) 0.008(7)
C15 0.019(6) 0.032(8) 0.040(8) 0.012(7) 0.009(6) 0.014(6)
N16 0.019(3) 0.041(4) 0.023(3) 0.008(3) 0.006(3) 0.013(3)
C111 0.023(7) 0.041(9) 0.025(7) 0.010(7) 0.006(5) 0.008(6)
C112 0.026(7) 0.050(10) 0.029(8) 0.006(7) 0.007(6) 0.017(7)
C113 0.028(8) 0.057(11) 0.033(9) 0.002(8) 0.000(6) 0.014(8)
C114 0.043(10) 0.062(13) 0.052(11) 0.020(10) 0.010(8) 0.025(9)
C115 0.050(9) 0.031(8) 0.036(8) 0.006(7) 0.020(7) 0.027(7)
N116 0.032(6) 0.029(6) 0.027(6) 0.010(5) 0.011(5) 0.016(5)
C121 0.019(6) 0.024(7) 0.037(8) 0.015(6) 0.009(6) 0.002(5)
C122 0.042(8) 0.044(9) 0.016(7) 0.011(7) 0.002(6) 0.019(7)
C123 0.045(9) 0.051(11) 0.030(8) 0.006(8) 0.002(7) 0.019(8)
C124 0.054(10) 0.042(10) 0.030(8) 0.015(7) 0.015(7) 0.014(8)
C125 0.044(9) 0.069(13) 0.022(8) 0.015(8) 0.017(7) 0.019(9)
N126 0.037(7) 0.066(10) 0.021(6) 0.011(6) 0.015(5) 0.028(7)
C131 0.022(7) 0.025(7) 0.034(8) 0.005(6) 0.007(6) 0.007(6)
C132 0.030(8) 0.041(9) 0.031(8) 0.002(7) 0.013(6) 0.007(7)
C133 0.025(8) 0.054(11) 0.045(10) -0.004(8) 0.014(7) 0.009(7)
C134 0.027(8) 0.036(9) 0.064(12) 0.003(8) 0.022(7) 0.007(7)
C135 0.030(8) 0.044(10) 0.046(10) 0.007(8) 0.013(7) 0.017(7)
C136 0.033(8) 0.025(7) 0.029(8) 0.003(6) 0.011(6) 0.005(6)
C211 0.030(7) 0.023(7) 0.023(7) -0.014(6) 0.006(6) -0.004(6)
C212 0.027(7) 0.040(9) 0.041(9) 0.002(7) 0.008(6) 0.018(7)
C213 0.044(9) 0.059(12) 0.045(10) 0.013(9) 0.026(8) 0.028(9)
C214 0.027(8) 0.064(12) 0.042(10) -0.001(9) 0.006(7) 0.016(8)
C215 0.034(8) 0.072(13) 0.048(10) 0.019(9) 0.017(7) 0.036(9)
N216 0.025(6) 0.031(7) 0.033(7) -0.010(5) 0.007(5) 0.014(5)
C221 0.029(7) 0.045(9) 0.017(7) 0.001(6) 0.009(5) 0.011(7)
C222 0.024(7) 0.044(10) 0.039(9) -0.008(7) 0.009(6) 0.002(7)
C223 0.030(8) 0.033(9) 0.068(12) -0.031(9) 0.004(8) 0.002(7)
C224 0.029(8) 0.076(14) 0.041(10) -0.027(10) -0.002(7) 0.020(9)
C225 0.053(11) 0.057(12) 0.034(9) -0.005(9) -0.003(8) 0.026(9)
N226 0.031(6) 0.047(8) 0.031(7) 0.003(6) 0.006(5) 0.018(6)
C231 0.029(7) 0.031(8) 0.023(7) 0.001(6) 0.011(5) 0.013(6)
C232 0.042(9) 0.043(10) 0.058(11) 0.014(9) 0.030(8) 0.018(8)
C233 0.055(10) 0.030(9) 0.070(12) 0.018(9) 0.030(9) 0.030(8)
C234 0.074(13) 0.069(14) 0.055(12) 0.036(11) 0.029(10) 0.035(11)
C235 0.041(9) 0.046(10) 0.057(11) 0.022(9) 0.034(8) 0.023(8)
C236 0.035(8) 0.029(8) 0.034(8) 0.004(7) 0.016(6) 0.013(6)
C311 0.047(9) 0.046(10) 0.013(7) -0.012(6) 0.001(6) 0.026(8)
C312 0.046(11) 0.12(2) 0.034(10) 0.012(11) 0.006(8) 0.047(12)
C313 0.025(10) 0.17(3) 0.042(12) 0.022(16) 0.005(8) 0.002(14)
C314 0.043(12) 0.10(2) 0.060(14) 0.026(14) 0.002(10) -0.009(12)
C315 0.039(10) 0.084(16) 0.047(11) 0.002(11) 0.004(8) -0.021(10)
N316 0.027(7) 0.067(11) 0.040(8) 0.010(8) 0.002(6) -0.005(7)
C321 0.063(11) 0.072(13) 0.034(9) 0.021(9) 0.018(8) 0.046(10)
C322 0.13(2) 0.11(2) 0.046(12) 0.044(14) 0.042(13) 0.083(18)
C323 0.23(4) 0.14(3) 0.069(16) 0.061(18) 0.09(2) 0.16(3)
C324 0.15(2) 0.13(2) 0.053(13) 0.041(15) 0.054(15) 0.12(2)
C325 0.106(17) 0.086(16) 0.037(10) 0.006(10) 0.018(10) 0.083(14)
N326 0.069(10) 0.058(10) 0.034(8) 0.013(7) 0.019(7) 0.046(8)
C331 0.042(8) 0.030(8) 0.036(8) 0.010(7) 0.020(7) 0.023(7)
C332 0.054(10) 0.059(12) 0.037(9) 0.023(9) 0.024(8) 0.023(9)
C333 0.071(12) 0.043(10) 0.046(10) 0.021(9) 0.031(9) 0.026(9)
C334 0.069(13) 0.055(12) 0.068(13) 0.032(11) 0.048(11) 0.035(10)
C335 0.051(11) 0.043(11) 0.099(17) 0.017(11) 0.047(11) 0.021(9)
C336 0.058(11) 0.033(9) 0.043(10) 0.003(8) 0.014(8) 0.027(8)
C411 0.036(8) 0.036(8) 0.027(8) 0.008(7) 0.011(6) 0.017(7)
C412 0.042(9) 0.045(10) 0.037(9) 0.017(8) 0.020(7) 0.025(8)
C413 0.054(10) 0.038(9) 0.036(9) 0.013(8) 0.013(7) 0.024(8)
C414 0.067(12) 0.061(12) 0.027(8) 0.004(8) 0.017(8) 0.039(10)
C415 0.047(10) 0.033(9) 0.053(11) 0.006(8) 0.002(8) 0.018(8)
N416 0.033(6) 0.035(7) 0.023(6) 0.000(5) 0.002(5) 0.008(6)
C421 0.041(8) 0.033(8) 0.006(6) 0.001(6) -0.005(5) 0.007(7)
C422 0.056(10) 0.034(8) 0.025(8) 0.005(7) 0.010(7) 0.027(8)
C423 0.070(12) 0.057(12) 0.059(12) 0.015(10) 0.035(10) 0.040(10)
C424 0.100(16) 0.027(9) 0.052(12) 0.003(8) 0.031(11) 0.027(10)
C425 0.111(17) 0.045(11) 0.033(9) 0.026(9) 0.026(10) 0.037(11)
N426 0.039(7) 0.035(7) 0.029(7) 0.006(6) 0.004(5) 0.021(6)
C431 0.033(7) 0.043(9) 0.018(7) 0.014(7) 0.013(6) 0.007(7)
C432 0.038(8) 0.052(10) 0.030(8) 0.018(8) 0.015(6) 0.019(8)
C433 0.017(7) 0.069(13) 0.063(12) 0.045(11) 0.005(7) 0.015(8)
C434 0.025(9) 0.079(16) 0.045(11) 0.015(10) 0.003(7) -0.019(9)
C435 0.047(10) 0.056(12) 0.038(10) 0.003(9) 0.017(8) -0.010(9)
C436 0.041(9) 0.042(10) 0.034(9) 0.007(8) 0.014(7) 0.003(7)
C511 0.026(7) 0.036(8) 0.029(8) 0.010(7) -0.001(6) 0.018(6)
C512 0.024(7) 0.051(10) 0.038(9) 0.018(8) 0.016(6) 0.013(7)
C513 0.034(8) 0.033(8) 0.047(9) 0.012(7) 0.027(7) 0.019(7)
C514 0.051(10) 0.044(10) 0.043(10) 0.013(8) 0.024(8) 0.024(8)
C515 0.039(8) 0.032(8) 0.028(8) 0.010(7) 0.014(6) 0.019(7)
N516 0.034(6) 0.028(6) 0.033(7) 0.014(5) 0.011(5) 0.015(5)
C521 0.029(7) 0.023(7) 0.016(6) 0.007(6) -0.008(5) 0.006(6)
C522 0.019(6) 0.022(7) 0.033(8) 0.007(6) -0.001(5) 0.005(5)
C523 0.029(7) 0.023(7) 0.045(9) 0.009(7) 0.014(6) 0.015(6)
C524 0.029(7) 0.027(8) 0.039(9) 0.011(7) 0.007(6) 0.003(6)
C525 0.020(7) 0.035(8) 0.037(8) 0.020(7) 0.008(6) 0.006(6)
N526 0.014(5) 0.036(7) 0.016(5) 0.000(5) 0.003(4) 0.007(5)
C531 0.016(6) 0.020(7) 0.031(7) -0.002(6) 0.011(5) 0.006(5)
C532 0.028(7) 0.038(8) 0.022(7) 0.008(6) 0.007(5) 0.016(6)
C533 0.041(9) 0.029(8) 0.044(9) 0.012(7) 0.020(7) 0.004(7)
C534 0.022(7) 0.035(9) 0.041(9) -0.001(7) 0.001(6) -0.004(6)
C535 0.025(7) 0.043(9) 0.023(7) 0.007(7) 0.004(6) 0.008(6)
C536 0.026(7) 0.036(9) 0.036(9) 0.011(7) -0.003(6) 0.002(6)
C611 0.021(7) 0.032(8) 0.029(8) 0.017(6) 0.004(5) 0.004(6)
C612 0.032(8) 0.100(17) 0.025(8) 0.014(9) 0.006(7) 0.014(9)
C613 0.041(10) 0.12(2) 0.030(10) 0.025(11) 0.011(8) 0.013(11)
C614 0.034(10) 0.16(3) 0.055(13) 0.036(15) 0.022(9) 0.008(13)
C615 0.031(8) 0.078(14) 0.027(8) 0.000(9) 0.009(6) -0.001(9)
N616 0.023(6) 0.052(8) 0.020(6) 0.005(6) 0.007(5) 0.003(6)
C621 0.020(6) 0.018(6) 0.022(7) 0.000(5) 0.005(5) 0.003(5)
C622 0.038(8) 0.036(8) 0.024(7) 0.005(6) 0.010(6) 0.016(7)
C623 0.017(6) 0.043(9) 0.029(8) 0.014(7) 0.001(5) 0.000(6)
C624 0.020(7) 0.043(9) 0.031(8) 0.014(7) 0.005(6) 0.007(6)
C625 0.022(7) 0.037(9) 0.041(9) 0.002(7) 0.006(6) 0.017(6)
N626 0.028(6) 0.030(6) 0.020(6) 0.003(5) 0.011(5) 0.008(5)
C631 0.033(8) 0.026(8) 0.034(8) 0.006(7) 0.010(6) 0.014(6)
C632 0.035(8) 0.049(10) 0.031(8) 0.005(8) 0.011(6) 0.015(7)
C633 0.055(10) 0.042(10) 0.037(9) 0.001(8) 0.016(8) 0.024(8)
C634 0.046(9) 0.033(9) 0.049(10) 0.012(8) 0.012(8) 0.021(8)
C635 0.036(8) 0.040(9) 0.048(10) 0.020(8) 0.014(7) 0.017(7)
C636 0.026(7) 0.043(9) 0.027(8) 0.005(7) 0.012(6) 0.003(7)
C711 0.021(2) 0.036(3) 0.028(3) 0.009(2) 0.002(2) 0.010(2)
C712 0.021(2) 0.036(3) 0.028(3) 0.009(2) 0.002(2) 0.010(2)
C713 0.021(2) 0.036(3) 0.028(3) 0.009(2) 0.002(2) 0.010(2)
C714 0.021(2) 0.036(3) 0.028(3) 0.009(2) 0.002(2) 0.010(2)
C715 0.021(2) 0.036(3) 0.028(3) 0.009(2) 0.002(2) 0.010(2)
N716 0.021(2) 0.036(3) 0.028(3) 0.009(2) 0.002(2) 0.010(2)
C721 0.025(3) 0.031(3) 0.041(3) 0.007(3) 0.004(2) 0.016(2)
C722 0.026(3) 0.031(3) 0.041(3) 0.007(3) 0.004(2) 0.016(2)
C723 0.026(3) 0.031(3) 0.041(3) 0.007(3) 0.004(2) 0.016(2)
C724 0.026(3) 0.031(3) 0.041(3) 0.007(3) 0.004(2) 0.016(2)
C725 0.026(3) 0.031(3) 0.041(3) 0.007(3) 0.004(2) 0.016(2)
N726 0.026(3) 0.031(3) 0.041(3) 0.007(3) 0.004(2) 0.016(2)
C731 0.014(6) 0.045(9) 0.037(8) 0.020(7) 0.010(5) 0.010(6)
C732 0.016(6) 0.040(9) 0.037(8) 0.013(7) 0.009(6) 0.008(6)
C733 0.022(8) 0.070(13) 0.051(11) 0.027(10) 0.011(7) 0.009(8)
C734 0.041(9) 0.039(9) 0.052(10) 0.018(8) 0.020(8) 0.022(7)
C735 0.037(9) 0.053(11) 0.041(9) 0.018(8) 0.009(7) 0.023(8)
C736 0.028(7) 0.039(9) 0.037(9) 0.012(7) 0.004(6) 0.011(7)
C811 0.031(7) 0.037(8) 0.015(6) 0.007(6) 0.016(5) 0.016(6)
C812 0.038(8) 0.032(8) 0.029(8) 0.009(7) 0.009(6) 0.007(7)
C813 0.042(9) 0.023(8) 0.053(11) -0.007(8) -0.001(8) -0.001(7)
C814 0.074(13) 0.034(10) 0.038(10) -0.002(8) 0.000(9) 0.000(9)
C815 0.056(10) 0.041(10) 0.029(8) 0.005(7) 0.013(7) 0.009(8)
N816 0.039(7) 0.028(7) 0.024(6) 0.008(5) 0.008(5) 0.008(5)
C821 0.022(7) 0.040(9) 0.022(7) 0.002(6) 0.005(5) 0.006(6)
C822 0.031(7) 0.041(9) 0.027(7) 0.003(7) 0.018(6) 0.012(7)
C823 0.041(9) 0.066(12) 0.024(8) 0.011(8) 0.013(7) 0.006(9)
C824 0.044(9) 0.062(12) 0.035(9) 0.034(9) 0.014(7) 0.027(8)
C825 0.046(9) 0.064(12) 0.031(9) 0.025(8) 0.014(7) 0.024(9)
N826 0.023(6) 0.051(8) 0.023(6) 0.009(6) -0.002(5) 0.008(6)
C831 0.024(7) 0.035(8) 0.036(8) 0.018(7) 0.006(6) 0.012(6)
C832 0.036(8) 0.037(9) 0.032(8) 0.001(7) 0.010(6) 0.011(7)
C833 0.029(7) 0.037(9) 0.036(8) 0.003(7) 0.022(6) 0.007(7)
C834 0.029(8) 0.056(12) 0.065(12) 0.018(10) 0.025(8) 0.015(8)
C835 0.022(7) 0.047(10) 0.060(11) 0.011(9) 0.012(7) 0.011(7)
C836 0.015(6) 0.024(7) 0.041(8) -0.002(6) 0.006(5) 0.004(5)
N900 0.053(9) 0.038(8) 0.048(9) 0.009(7) 0.021(7) 0.011(7)
C901 0.047(10) 0.031(9) 0.053(11) -0.003(8) 0.030(8) 0.009(8)
C902 0.048(11) 0.061(14) 0.095(17) -0.012(12) 0.049(11) -0.008(10)
N903 0.049(9) 0.044(9) 0.088(12) 0.026(9) 0.047(9) 0.022(7)
C904 0.043(10) 0.035(9) 0.071(13) 0.016(9) 0.028(9) 0.014(8)
C905 0.019(8) 0.080(16) 0.100(17) 0.011(13) 0.017(9) 0.015(9)
N906 0.095(14) 0.052(12) 0.098(16) 0.007(11) 0.062(12) 0.017(11)
C907 0.065(13) 0.056(14) 0.072(15) 0.008(12) 0.036(11) 0.007(11)
C908 0.13(2) 0.08(2) 0.11(2) 0.025(18) 0.06(2) 0.039(18)
O910 0.094(11) 0.074(11) 0.075(11) 0.016(9) 0.014(9) 0.051(9)
N913 0.029(7) 0.051(9) 0.037(8) 0.016(7) 0.001(6) -0.002(6)
C914 0.032(8) 0.034(9) 0.055(11) 0.017(8) 0.009(8) -0.010(7)
N915 0.082(10) 0.086(10) 0.082(9) -0.010(8) 0.024(8) -0.007(7)
C916 0.082(10) 0.087(10) 0.082(9) -0.010(8) 0.024(8) -0.008(7)
C917 0.084(10) 0.087(10) 0.083(9) -0.010(8) 0.023(8) -0.008(7)
C918 0.026(6) 0.055(8) 0.050(7) 0.013(6) 0.020(5) 0.005(5)
C919 0.039(10) 0.082(16) 0.068(13) 0.007(12) 0.035(9) 0.001(10)
C920 0.026(6) 0.055(8) 0.051(7) 0.014(6) 0.019(5) 0.004(5)
O1 0.038(6) 0.056(8) 0.055(8) -0.006(6) 0.018(6) -0.002(6)
O2 0.026(5) 0.045(6) 0.030(5) 0.018(5) 0.003(4) 0.010(5)
N916 0.031(7) 0.056(10) 0.056(10) 0.013(8) 0.012(6) -0.002(7)
B1 0.044(10) 0.047(11) 0.023(8) 0.004(8) 0.016(7) 0.027(9)
B2 0.062(13) 0.029(10) 0.055(13) 0.012(9) 0.034(10) 0.014(9)
B3 0.024(9) 0.061(14) 0.045(12) 0.008(11) -0.008(8) 0.011(9)
B4 0.041(11) 0.061(15) 0.053(14) 0.006(12) -0.002(10) 0.010(11)
B5 0.060(17) 0.14(3) 0.13(3) 0.11(3) 0.040(19) 0.04(2)
B6 0.062(15) 0.16(3) 0.045(14) 0.052(18) 0.021(12) 0.079(19)
B7 0.097(19) 0.09(2) 0.034(12) 0.030(13) 0.022(12) 0.058(17)
B8 0.041(11) 0.052(13) 0.053(13) 0.012(11) 0.017(9) 0.027(10)
F11 0.043(6) 0.114(11) 0.061(7) 0.034(7) -0.005(5) 0.014(6)
F12 0.080(8) 0.077(8) 0.046(6) 0.019(6) 0.018(5) 0.046(7)
F13 0.084(9) 0.049(7) 0.101(10) -0.033(7) 0.036(7) 0.015(6)
F14 0.051(6) 0.062(7) 0.068(7) 0.019(6) 0.029(5) 0.037(5)
F21 0.094(9) 0.065(8) 0.087(9) 0.034(7) 0.052(7) 0.051(7)
F22 0.064(6) 0.041(6) 0.056(6) 0.017(5) 0.018(5) 0.028(5)
F23 0.088(8) 0.092(9) 0.047(6) 0.024(6) 0.036(6) 0.056(7)
F24 0.082(8) 0.052(7) 0.089(9) -0.003(7) 0.048(7) 0.003(6)
F31 0.031(5) 0.086(8) 0.035(5) 0.002(5) -0.001(4) 0.005(5)
F32 0.090(9) 0.071(9) 0.086(9) 0.023(8) 0.008(7) 0.036(7)
F33 0.107(10) 0.104(11) 0.036(6) -0.006(7) 0.000(6) 0.055(9)
F34 0.025(6) 0.138(14) 0.138(13) 0.035(11) 0.020(7) -0.001(7)
F41 0.156(16) 0.093(13) 0.144(16) -0.064(11) -0.074(13) 0.075(12)
F42 0.070(9) 0.186(18) 0.066(9) 0.023(10) 0.032(7) 0.032(10)
F43 0.066(7) 0.064(7) 0.046(6) 0.006(5) 0.014(5) 0.020(6)
F44 0.047(6) 0.074(9) 0.125(12) 0.041(9) 0.008(7) 0.020(6)
F51 0.20(2) 0.20(3) 0.107(16) 0.047(16) 0.060(16) 0.026(19)
F52 0.057(7) 0.127(13) 0.074(9) 0.050(9) 0.015(6) -0.007(8)
F53 0.059(7) 0.082(9) 0.062(7) 0.021(7) 0.016(6) -0.004(6)
F54 0.082(10) 0.136(15) 0.101(12) 0.060(11) 0.000(8) 0.024(10)
F61 0.23(2) 0.22(2) 0.079(10) -0.063(12) -0.059(12) 0.214(19)
F62 0.076(7) 0.058(7) 0.054(7) 0.010(5) 0.013(5) 0.041(6)
F63 0.056(7) 0.062(8) 0.084(9) 0.000(7) -0.021(6) 0.026(6)
F64 0.074(11) 0.67(6) 0.146(18) 0.25(3) 0.071(11) 0.16(2)
F71 0.136(12) 0.130(13) 0.054(7) 0.041(8) 0.045(8) 0.104(11)
F72 0.135(12) 0.153(14) 0.072(9) 0.076(10) 0.071(9) 0.103(11)
F73 0.111(10) 0.098(10) 0.051(7) 0.032(7) 0.030(7) 0.069(8)
F74 0.072(8) 0.091(10) 0.079(9) 0.016(8) 0.015(6) 0.055(8)
F81 0.045(7) 0.078(10) 0.198(17) -0.006(10) 0.057(9) 0.023(7)
F82 0.040(5) 0.059(7) 0.061(7) -0.001(5) 0.017(5) 0.022(5)
F83 0.159(15) 0.136(15) 0.128(14) 0.078(12) 0.087(12) 0.110(13)
F84 0.097(10) 0.109(13) 0.091(11) -0.033(9) 0.012(8) 0.051(9)

loop_
_atom_type_symbol
_atom_type_description
_atom_type_scat_dispersion_real
_atom_type_scat_dispersion_imag
_atom_type_scat_source
C C 0.0181 0.0091 'International Tables Vol C Tables 4.2.6.8 and 6.1.1.4'
H H 0.0000 0.0000 'International Tables Vol C Tables 4.2.6.8 and 6.1.1.4'
B B 0.0090 0.0039 'International Tables Vol C Tables 4.2.6.8 and 6.1.1.4'
N N 0.0311 0.0180 'International Tables Vol C Tables 4.2.6.8 and 6.1.1.4'
O O 0.0492 0.0322 'International Tables Vol C Tables 4.2.6.8 and 6.1.1.4'
F F 0.0727 0.0534 'International Tables Vol C Tables 4.2.6.8 and 6.1.1.4'
P P 0.2955 0.4335 'International Tables Vol C Tables 4.2.6.8 and 6.1.1.4'
Ag Ag 0.1306 4.2820 'International Tables Vol C Tables 4.2.6.8 and 6.1.1.4'
Au Au -4.4197 7.2980 'International Tables Vol C Tables 4.2.6.8 and 6.1.1.4'

loop_
_geom_angle_atom_site_label_1
_geom_angle_atom_site_label_2
_geom_angle_atom_site_label_3
_geom_angle
N903 Ag1 N226 108.9(4)
N903 Ag1 N126 129.3(5)
N226 Ag1 N126 109.9(4)
N903 Ag1 Au2 78.1(4)
N226 Ag1 Au2 85.4(2)
N126 Ag1 Au2 135.8(3)
N903 Ag1 Au1 111.2(4)
N226 Ag1 Au1 114.4(2)
N126 Ag1 Au1 80.1(3)
Au2 Ag1 Au1 56.20(3)
N915 Ag2 N326 114.3(7)
N915 Ag2 N216 111.2(7)
N326 Ag2 N216 110.6(5)
N915 Ag2 Au3 88.1(7)
N326 Ag2 Au3 89.3(4)
N216 Ag2 Au3 141.3(2)
N915 Ag2 Au2 108.4(7)
N326 Ag2 Au2 123.6(4)
N216 Ag2 Au2 84.9(2)
Au3 Ag2 Au2 56.77(3)
N316 Ag3 N906 115.0(6)
N316 Ag3 N416 122.5(3)
N906 Ag3 N416 105.0(5)
N316 Ag3 Au4 133.4(3)
N906 Ag3 Au4 85.6(5)
N416 Ag3 Au4 87.2(2)
N316 Ag3 Au3 77.4(3)
N906 Ag3 Au3 122.8(5)
N416 Ag3 Au3 113.4(2)
Au4 Ag3 Au3 56.95(3)
N900 Ag4 N116 132.5(4)
N900 Ag4 N426 92.3(5)
N116 Ag4 N426 114.9(4)
N900 Ag4 Au1 94.0(4)
N116 Ag4 Au1 88.1(2)
N426 Ag4 Au1 141.0(3)
N900 Ag4 Au4 101.8(4)
N116 Ag4 Au4 118.9(2)
N426 Ag4 Au4 82.9(3)
Au1 Ag4 Au4 58.11(3)
N913 Ag5 N516 122.9(4)
N913 Ag5 N816 103.6(4)
N516 Ag5 N816 117.4(4)
N913 Ag5 Au8 105.1(4)
N516 Ag5 Au8 118.1(3)
N816 Ag5 Au8 81.6(2)
N913 Ag5 Au5 88.2(4)
N516 Ag5 Au5 85.7(3)
N816 Ag5 Au5 139.0(2)
Au8 Ag5 Au5 57.42(3)
N626 Ag6 N526 123.8(3)
N626 Ag6 O910 95.5(5)
N526 Ag6 O910 99.6(4)
N626 Ag6 Au5 111.3(3)
N526 Ag6 Au5 79.44(19)
O910 Ag6 Au5 148.6(4)
N626 Ag6 Au6 80.5(3)
N526 Ag6 Au6 138.41(19)
O910 Ag6 Au6 111.9(3)
Au5 Ag6 Au6 59.44(2)
N16 Ag7 N726 132.8(3)
N16 Ag7 N616 115.3(4)
N726 Ag7 N616 107.9(4)
N16 Ag7 Au7 74.9(3)
N726 Ag7 Au7 83.9(2)
N616 Ag7 Au7 140.8(2)
N16 Ag7 Au6 96.7(3)
N726 Ag7 Au6 107.1(2)
N616 Ag7 Au6 82.8(2)
Au7 Ag7 Au6 58.08(2)
N716 Ag8 N916 102.4(5)
N716 Ag8 N826 125.0(4)
N916 Ag8 N826 96.5(5)
N716 Ag8 Au8 138.9(3)
N916 Ag8 Au8 100.2(4)
N826 Ag8 Au8 85.4(3)
N716 Ag8 Au7 82.6(3)
N916 Ag8 Au7 140.4(4)
N826 Ag8 Au7 112.8(3)
Au8 Ag8 Au7 58.47(2)
C1 Au1 P1 167.9(4)
C1 Au1 N8 74.3(5)
P1 Au1 N8 116.8(3)
C1 Au1 Au2 49.0(4)
P1 Au1 Au2 124.19(10)
N8 Au1 Au2 85.4(3)
C1 Au1 Au4 48.2(4)
P1 Au1 Au4 127.21(10)
N8 Au1 Au4 106.6(3)
Au2 Au1 Au4 86.35(2)
C1 Au1 Ag4 98.0(5)
P1 Au1 Ag4 86.48(10)
N8 Au1 Ag4 93.6(3)
Au2 Au1 Ag4 145.96(3)
Au4 Au1 Ag4 61.27(3)
C1 Au1 Ag1 99.6(4)
P1 Au1 Ag1 81.76(10)
N8 Au1 Ag1 66.4(3)
Au2 Au1 Ag1 60.36(3)
Au4 Au1 Ag1 145.90(3)
Ag4 Au1 Ag1 148.31(4)
C1 Au2 P2 172.2(4)
C1 Au2 Au3 50.3(4)
P2 Au2 Au3 122.08(9)
C1 Au2 Au1 49.8(4)
P2 Au2 Au1 134.70(9)
Au3 Au2 Au1 93.17(2)
C1 Au2 Ag1 102.9(4)
P2 Au2 Ag1 84.71(10)
Au3 Au2 Ag1 153.19(4)
Au1 Au2 Ag1 63.44(3)
C1 Au2 Ag2 98.0(4)
P2 Au2 Ag2 77.71(9)
Au3 Au2 Ag2 61.18(3)
Au1 Au2 Ag2 147.58(4)
Ag1 Au2 Ag2 133.68(4)
C1 Au3 P3 173.7(4)
C1 Au3 Au4 48.9(4)
P3 Au3 Au4 131.15(11)
C1 Au3 Au2 49.1(4)
P3 Au3 Au2 135.16(12)
Au4 Au3 Au2 87.44(2)
C1 Au3 Ag2 97.8(4)
P3 Au3 Ag2 82.51(11)
Au4 Au3 Ag2 146.33(3)
Au2 Au3 Ag2 62.05(3)
C1 Au3 Ag3 94.5(5)
P3 Au3 Ag3 81.37(12)
Au4 Au3 Ag3 60.62(3)
Au2 Au3 Ag3 143.47(3)
Ag2 Au3 Ag3 139.87(4)
C1 Au4 P4 178.5(4)
C1 Au4 Au3 50.4(4)
P4 Au4 Au3 130.92(9)
C1 Au4 Au1 49.2(4)
P4 Au4 Au1 129.32(9)
Au3 Au4 Au1 92.42(2)
C1 Au4 Ag3 97.0(4)
P4 Au4 Ag3 84.44(9)
Au3 Au4 Ag3 62.43(3)
Au1 Au4 Ag3 145.64(3)
C1 Au4 Ag4 98.3(4)
P4 Au4 Ag4 80.45(9)
Au3 Au4 Ag4 148.63(3)
Au1 Au4 Ag4 60.62(3)
Ag3 Au4 Ag4 131.99(4)
C9 Au5 P5 168.4(4)
C9 Au5 Au8 47.4(4)
P5 Au5 Au8 134.82(10)
C9 Au5 Au6 48.5(4)
P5 Au5 Au6 134.09(10)
Au8 Au5 Au6 90.33(2)
C9 Au5 Ag6 89.4(4)
P5 Au5 Ag6 84.45(9)
Au8 Au5 Ag6 134.69(3)
Au6 Au5 Ag6 60.78(3)
C9 Au5 Ag5 95.3(4)
P5 Au5 Ag5 80.08(10)
Au8 Au5 Ag5 60.55(3)
Au6 Au5 Ag5 143.28(3)
Ag6 Au5 Ag5 123.50(4)
C9 Au6 P6 166.6(4)
C9 Au6 Au7 47.7(3)
P6 Au6 Au7 133.55(9)
C9 Au6 Au5 48.4(3)
P6 Au6 Au5 137.11(9)
Au7 Au6 Au5 88.07(2)
C9 Au6 Ag6 88.7(3)
P6 Au6 Ag6 86.95(9)
Au7 Au6 Ag6 135.82(3)
Au5 Au6 Ag6 59.78(3)
C9 Au6 Ag7 87.1(3)
P6 Au6 Ag7 84.33(9)
Au7 Au6 Ag7 60.13(3)
Au5 Au6 Ag7 134.76(3)
Ag6 Au6 Ag7 121.25(3)
C9 Au7 P7 170.9(4)
C9 Au7 Au8 48.3(4)
P7 Au7 Au8 135.70(10)
C9 Au7 Au6 49.2(4)
P7 Au7 Au6 130.90(10)
Au8 Au7 Au6 91.82(2)
C9 Au7 Ag8 97.0(4)
P7 Au7 Ag8 81.60(10)
Au8 Au7 Ag8 60.38(3)
Au6 Au7 Ag8 145.96(3)
C9 Au7 Ag7 89.3(4)
P7 Au7 Ag7 83.95(10)
Au8 Au7 Ag7 134.68(3)
Au6 Au7 Ag7 61.79(2)
Ag8 Au7 Ag7 123.03(3)
C9 Au8 P8 176.8(3)
C9 Au8 Au7 48.6(4)
P8 Au8 Au7 133.60(10)
C9 Au8 Au5 49.1(3)
P8 Au8 Au5 127.75(9)
Au7 Au8 Au5 89.35(2)
C9 Au8 Ag8 97.9(3)
P8 Au8 Ag8 85.27(9)
Au7 Au8 Ag8 61.16(3)
Au5 Au8 Ag8 146.90(3)
C9 Au8 Ag5 97.7(4)
P8 Au8 Ag5 80.07(10)
Au7 Au8 Ag5 146.30(3)
Au5 Au8 Ag5 62.03(3)
Ag8 Au8 Ag5 137.56(4)
C111 P1 C121 105.4(6)
C111 P1 C131 104.9(5)
C121 P1 C131 105.2(6)
C111 P1 Au1 117.7(3)
C121 P1 Au1 111.9(4)
C131 P1 Au1 110.7(3)
C221 P2 C211 103.4(5)
C221 P2 C231 106.9(6)
C211 P2 C231 105.9(6)
C221 P2 Au2 116.4(3)
C211 P2 Au2 112.8(3)
C231 P2 Au2 110.6(5)
C311 P3 C321 103.1(8)
C311 P3 C331 109.0(5)
C321 P3 C331 105.1(7)
C311 P3 Au3 103.8(4)
C321 P3 Au3 120.3(6)
C331 P3 Au3 114.6(4)
C421 P4 C411 104.8(6)
C421 P4 C431 106.1(6)
C411 P4 C431 106.9(4)
C421 P4 Au4 110.7(5)
C411 P4 Au4 115.9(3)
C431 P4 Au4 111.7(4)
C521 P5 C531 106.3(5)
C521 P5 C511 102.7(6)
C531 P5 C511 107.2(6)
C521 P5 Au5 104.6(3)
C531 P5 Au5 118.1(5)
C511 P5 Au5 116.3(4)
C611 P6 C621 103.3(5)
C611 P6 C631 104.3(6)
C621 P6 C631 109.7(6)
C611 P6 Au6 110.6(4)
C621 P6 Au6 111.8(5)
C631 P6 Au6 116.2(5)
C721 P7 C711 105.4(6)
C721 P7 C731 106.7(6)
C711 P7 C731 105.9(6)
C721 P7 Au7 113.4(3)
C711 P7 Au7 105.4(5)
C731 P7 Au7 118.9(5)
C811 P8 C831 105.7(5)
C811 P8 C821 105.9(6)
C831 P8 C821 105.4(6)
C811 P8 Au8 110.0(3)
C831 P8 Au8 112.6(3)
C821 P8 Au8 116.6(5)
C2 C1 Au4 112.8(12)
C2 C1 Au2 117.6(11)
Au4 C1 Au2 129.3(6)
C2 C1 Au1 114.7(10)
Au4 C1 Au1 82.7(5)
Au2 C1 Au1 81.2(5)
C2 C1 Au3 106.6(9)
Au4 C1 Au3 80.7(5)
Au2 C1 Au3 80.6(5)
Au1 C1 Au3 138.7(6)
O1 C2 C1 124.7(14)
O1 C2 C3 116.2(12)
C1 C2 C3 119.1(13)
N8 C3 C4 123.8(14)
N8 C3 C2 116.7(12)
C4 C3 C2 119.4(13)
C5 C4 C3 117.8(16)
C6 C5 C4 119.3(15)
C5 C6 C7 119.2(17)
N8 C7 C6 123.3(16)
C3 N8 C7 116.4(13)
C3 N8 Au1 108.9(9)
C7 N8 Au1 134.6(11)
C10 C9 Au8 119.1(10)
C10 C9 Au7 113.4(9)
Au8 C9 Au7 83.1(5)
C10 C9 Au5 109.6(9)
Au8 C9 Au5 83.5(5)
Au7 C9 Au5 136.2(7)
C10 C9 Au6 97.9(9)
Au8 C9 Au6 143.1(7)
Au7 C9 Au6 83.1(5)
Au5 C9 Au6 83.1(5)
O2 C10 C9 124.9(11)
O2 C10 C11 116.0(12)
C9 C10 C11 119.0(11)
N16 C11 C12 124.6(12)
N16 C11 C10 116.7(13)
C12 C11 C10 118.4(13)
C11 C12 C13 116.4(15)
C14 C13 C12 120.7(15)
C13 C14 C15 118.4(13)
N16 C15 C14 122.9(14)
C15 N16 C11 117.0(13)
C15 N16 Ag7 117.5(10)
C11 N16 Ag7 124.9(9)
C112 C111 N116 120.0
C112 C111 P1 123.2(5)
N116 C111 P1 116.7(5)
C111 C112 C113 120.0
C114 C113 C112 120.0
C115 C114 C113 120.0
C114 C115 N116 120.0
C115 N116 C111 120.0
C115 N116 Ag4 112.5(4)
C111 N116 Ag4 126.9(4)
N126 C121 C122 122.0(13)
N126 C121 P1 113.9(10)
C122 C121 P1 124.1(11)
C121 C122 C123 117.9(15)
C122 C123 C124 120.8(14)
C125 C124 C123 114.8(15)
N126 C125 C124 126.5(16)
C125 N126 C121 118.0(13)
C125 N126 Ag1 115.8(11)
C121 N126 Ag1 125.9(9)
C132 C131 C136 120.0
C132 C131 P1 121.8(5)
C136 C131 P1 118.2(5)
C131 C132 C133 120.0
C132 C133 C134 120.0
C135 C134 C133 120.0
C136 C135 C134 120.0
C135 C136 C131 120.0
C212 C211 N216 120.0
C212 C211 P2 126.2(5)
N216 C211 P2 113.8(5)
C213 C212 C211 120.0
C212 C213 C214 120.0
C215 C214 C213 120.0
C214 C215 N216 120.0
C215 N216 C211 120.0
C215 N216 Ag2 118.8(4)
C211 N216 Ag2 121.2(4)
C222 C221 N226 120.0
C222 C221 P2 123.7(5)
N226 C221 P2 116.2(5)
C223 C222 C221 120.0
C222 C223 C224 120.0
C225 C224 C223 120.0
N226 C225 C224 120.0
C225 N226 C221 120.0
C225 N226 Ag1 114.5(5)
C221 N226 Ag1 125.5(5)
C236 C231 C232 118.9(14)
C236 C231 P2 118.6(11)
C232 C231 P2 122.2(11)
C233 C232 C231 120.8(15)
C234 C233 C232 118.5(16)
C233 C234 C235 121.4(16)
C236 C235 C234 118.7(16)
C235 C236 C231 121.5(15)
C312 C311 N316 120.0
C312 C311 P3 126.9(6)
N316 C311 P3 112.5(6)
C311 C312 C313 120.0
C314 C313 C312 120.0
C313 C314 C315 120.0
N316 C315 C314 120.0
C315 N316 C311 120.0
C315 N316 Ag3 113.3(5)
C311 N316 Ag3 125.8(5)
N326 C321 C322 121.6(18)
N326 C321 P3 115.4(12)
C322 C321 P3 123.0(16)
C323 C322 C321 117(2)
C322 C323 C324 123(2)
C325 C324 C323 116(2)
N326 C325 C324 123.6(19)
C325 N326 C321 118.1(15)
C325 N326 Ag2 117.6(12)
C321 N326 Ag2 124.2(11)
C332 C331 C336 120.0
C332 C331 P3 121.6(6)
C336 C331 P3 118.3(6)
C333 C332 C331 120.0
C332 C333 C334 120.0
C335 C334 C333 120.0
C334 C335 C336 120.0
C335 C336 C331 120.0
C412 C411 N416 120.0
C412 C411 P4 123.3(5)
N416 C411 P4 116.4(5)
C413 C412 C411 120.0
C412 C413 C414 120.0
C413 C414 C415 120.0
N416 C415 C414 120.0
C415 N416 C411 120.0
C415 N416 Ag3 116.1(4)
C411 N416 Ag3 123.9(4)
N426 C421 C422 120.0(14)
N426 C421 P4 116.3(11)
C422 C421 P4 123.7(10)
C423 C422 C421 120.7(15)
C422 C423 C424 117.4(18)
C423 C424 C425 118.5(17)
N426 C425 C424 123.7(16)
C425 N426 C421 119.4(15)
C425 N426 Ag4 118.7(11)
C421 N426 Ag4 121.8(10)
C432 C431 C436 120.0
C432 C431 P4 121.7(6)
C436 C431 P4 118.1(6)
C431 C432 C433 120.0
C432 C433 C434 120.0
C433 C434 C435 120.0
C436 C435 C434 120.0
C435 C436 C431 120.0
N516 C511 C512 122.3(15)
N516 C511 P5 113.2(10)
C512 C511 P5 124.5(12)
C513 C512 C511 119.4(15)
C512 C513 C514 117.8(14)
C515 C514 C513 118.9(16)
N516 C515 C514 125.3(15)
C515 N516 C511 116.3(13)
C515 N516 Ag5 116.9(10)
C511 N516 Ag5 126.7(10)
C522 C521 N526 120.0
C522 C521 P5 125.8(5)
N526 C521 P5 114.0(5)
C521 C522 C523 120.0
C524 C523 C522 120.0
C523 C524 C525 120.0
N526 C525 C524 120.0
C525 N526 C521 120.0
C525 N526 Ag6 113.8(4)
C521 N526 Ag6 125.2(4)
C536 C531 C532 119.9(12)
C536 C531 P5 121.5(11)
C532 C531 P5 118.4(10)
C533 C532 C531 120.2(13)
C532 C533 C534 120.5(15)
C533 C534 C535 119.6(14)
C536 C535 C534 120.5(14)
C535 C536 C531 119.3(15)
C612 C611 N616 120.0
C612 C611 P6 124.7(5)
N616 C611 P6 115.2(5)
C611 C612 C613 120.0
C614 C613 C612 120.0
C615 C614 C613 120.0
C614 C615 N616 120.0
C615 N616 C611 120.0
C615 N616 Ag7 114.5(4)
C611 N616 Ag7 124.6(4)
N626 C621 C622 121.8(12)
N626 C621 P6 114.5(9)
C622 C621 P6 123.7(11)
C621 C622 C623 121.3(15)
C622 C623 C624 116.8(14)
C625 C624 C623 119.0(13)
N626 C625 C624 122.9(14)
C625 N626 C621 118.3(12)
C625 N626 Ag6 112.2(10)
C621 N626 Ag6 128.9(8)
C632 C631 C636 120.6(15)
C632 C631 P6 122.1(12)
C636 C631 P6 117.2(12)
C631 C632 C633 120.0(15)
C634 C633 C632 119.9(17)
C633 C634 C635 122.1(16)
C634 C635 C636 116.8(15)
C631 C636 C635 120.5(16)
N716 C711 C712 121.9(13)
N716 C711 P7 116.2(11)
C712 C711 P7 121.9(12)
C713 C712 C711 116.9(15)
C714 C713 C712 120.8(14)
C713 C714 C715 119.2(13)
N716 C715 C714 122.8(15)
C715 N716 C711 118.4(13)
C715 N716 Ag8 118.1(11)
C711 N716 Ag8 123.1(9)
C722 C721 N726 120.0
C722 C721 P7 125.2(5)
N726 C721 P7 114.8(5)
C721 C722 C723 120.0
C724 C723 C722 120.0
C723 C724 C725 120.0
N726 C725 C724 120.0
C725 N726 C721 120.0
C725 N726 Ag7 114.1(4)
C721 N726 Ag7 125.9(4)
C736 C731 C732 122.2(14)
C736 C731 P7 121.1(11)
C732 C731 P7 116.6(10)
C731 C732 C733 118.9(13)
C734 C733 C732 120.8(14)
C733 C734 C735 118.3(15)
C736 C735 C734 121.4(14)
C731 C736 C735 118.3(14)
C812 C811 N816 120.0
C812 C811 P8 127.1(5)
N816 C811 P8 112.9(5)
C811 C812 C813 120.0
C814 C813 C812 120.0
C815 C814 C813 120.0
C814 C815 N816 120.0
C815 N816 C811 120.0
C815 N816 Ag5 115.8(4)
C811 N816 Ag5 124.2(4)
C822 C821 N826 121.8(13)
C822 C821 P8 124.5(12)
N826 C821 P8 113.5(10)
C821 C822 C823 119.3(15)
C824 C823 C822 119.8(14)
C823 C824 C825 118.8(14)
N826 C825 C824 123.0(16)
C825 N826 C821 117.4(13)
C825 N826 Ag8 116.2(11)
C821 N826 Ag8 126.1(9)
C832 C831 C836 120.0
C832 C831 P8 122.6(5)
C836 C831 P8 117.3(5)
C833 C832 C831 120.0
C834 C833 C832 120.0
C833 C834 C835 120.0
C836 C835 C834 120.0
C835 C836 C831 120.0
C901 N900 Ag4 165.1(14)
N900 C901 C902 176(2)
C904 N903 Ag1 175.5(15)
N903 C904 C905 179(2)
C907 N906 Ag3 175(2)
N906 C907 C908 177(3)
C914 N913 Ag5 169.0(15)
N913 C914 C919 179(2)
C916 N915 Ag2 175(2)
N915 C916 C917 176(4)
N916 C918 C920 178.6(19)
C918 N916 Ag8 177.4(15)
F12 B1 F14 112.3(15)
F12 B1 F13 108.4(15)
F14 B1 F13 110.1(14)
F12 B1 F11 106.5(14)
F14 B1 F11 109.5(14)
F13 B1 F11 109.9(15)
F23 B2 F24 110.9(16)
F23 B2 F21 110.9(17)
F24 B2 F21 107.5(16)
F23 B2 F22 110.4(16)
F24 B2 F22 108.1(17)
F21 B2 F22 108.9(15)
F34 B3 F32 110.0(12)
F34 B3 F31 109.6(12)
F32 B3 F31 110.5(12)
F34 B3 F33 108.5(12)
F32 B3 F33 108.5(12)
F31 B3 F33 109.8(11)
F41 B4 F42 111.5(15)
F41 B4 F43 108.8(12)
F42 B4 F43 107.7(12)
F41 B4 F44 110.2(13)
F42 B4 F44 108.2(12)
F43 B4 F44 110.3(13)
F54 B5 F52 111.0(13)
F54 B5 F53 114.3(14)
F52 B5 F53 109.2(13)
F54 B5 F51 103.7(14)
F52 B5 F51 111.2(15)
F53 B5 F51 107.3(14)
F63 B6 F62 110.4(19)
F63 B6 F64 109(3)
F62 B6 F64 108.6(17)
F63 B6 F61 107.1(16)
F62 B6 F61 110(3)
F64 B6 F61 111(2)
F74 B7 F72 111(2)
F74 B7 F71 111(2)
F72 B7 F71 108.3(18)
F74 B7 F73 112.6(18)
F72 B7 F73 106(2)
F71 B7 F73 107(2)
F83 B8 F84 107(2)
F83 B8 F81 108.4(17)
F84 B8 F81 110.9(19)
F83 B8 F82 110.3(17)
F84 B8 F82 108.1(15)
F81 B8 F82 111.7(17)
F92 B9 F93 110.6(15)
F92 B9 F91 110.7(14)
F93 B9 F91 108.1(14)
F92 B9 F94 109.7(15)
F93 B9 F94 110.6(13)
F91 B9 F94 107.1(13)
F104 B10 F101 111.5(16)
F104 B10 F103 109.8(15)
F101 B10 F103 109.7(16)
F104 B10 F102 107.3(15)
F101 B10 F102 108.1(16)
F103 B10 F102 110.3(16)

loop_
_geom_bond_atom_site_label_1
_geom_bond_atom_site_label_2
_geom_bond_distance
Ag1 N903 2.314(15)
Ag1 N226 2.352(8)
Ag1 N126 2.370(12)
Ag1 Au2 2.9402(12)
Ag1 Au1 3.0257(14)
Ag2 N915 2.22(2)
Ag2 N326 2.280(14)
Ag2 N216 2.318(7)
Ag2 Au3 2.9341(14)
Ag2 Au2 2.9582(12)
Ag3 N316 2.339(8)
Ag3 N906 2.34(2)
Ag3 N416 2.353(7)
Ag3 Au4 2.9110(13)
Ag3 Au3 2.9615(15)
Ag4 N900 2.268(14)
Ag4 N116 2.268(6)
Ag4 N426 2.394(14)
Ag4 Au1 2.9218(13)
Ag4 Au4 2.9401(12)
Ag5 N913 2.246(14)
Ag5 N516 2.251(12)
Ag5 N816 2.333(6)
Ag5 Au8 2.9521(13)
Ag5 Au5 2.9942(14)
Ag6 N626 2.355(12)
Ag6 N526 2.375(6)
Ag6 O910 2.472(18)
Ag6 Au5 2.8942(12)
Ag6 Au6 2.9232(11)
Ag7 N16 2.299(13)
Ag7 N726 2.330(6)
Ag7 N616 2.375(7)
Ag7 Au7 2.9146(12)
Ag7 Au6 2.9618(11)
Ag8 N716 2.294(12)
Ag8 N916 2.294(17)
Ag8 N826 2.338(13)
Ag8 Au8 2.8708(11)
Ag8 Au7 2.8929(12)
Au1 C1 2.172(14)
Au1 P1 2.277(3)
Au1 N8 2.626(12)
Au1 Au2 2.8111(7)
Au1 Au4 2.8467(8)
Au2 C1 2.145(17)
Au2 P2 2.293(4)
Au2 Au3 2.8012(8)
Au3 C1 2.185(14)
Au3 P3 2.282(4)
Au3 Au4 2.8002(8)
Au4 C1 2.138(16)
Au4 P4 2.298(4)
Au5 C9 2.173(12)
Au5 P5 2.297(3)
Au5 Au8 2.8567(7)
Au5 Au6 2.8841(8)
Au6 C9 2.175(15)
Au6 P6 2.272(4)
Au6 Au7 2.8529(7)
Au7 C9 2.125(13)
Au7 P7 2.294(3)
Au7 Au8 2.8149(8)
Au8 C9 2.117(14)
Au8 P8 2.286(4)
P1 C111 1.813(7)
P1 C121 1.830(15)
P1 C131 1.832(8)
P2 C221 1.784(7)
P2 C211 1.799(7)
P2 C231 1.807(14)
P3 C311 1.797(9)
P3 C321 1.799(19)
P3 C331 1.811(8)
P4 C421 1.799(16)
P4 C411 1.802(7)
P4 C431 1.822(7)
P5 C521 1.805(6)
P5 C531 1.811(13)
P5 C511 1.824(17)
P6 C611 1.798(7)
P6 C621 1.831(13)
P6 C631 1.834(15)
P7 C721 1.788(8)
P7 C711 1.816(14)
P7 C731 1.824(14)
P8 C811 1.789(8)
P8 C831 1.824(7)
P8 C821 1.835(14)
C1 C2 1.478(19)
C2 O1 1.235(19)
C2 C3 1.56(2)
C3 N8 1.340(19)
C3 C4 1.42(2)
C4 C5 1.39(2)
C5 C6 1.37(3)
C6 C7 1.40(2)
C7 N8 1.36(2)
C9 C10 1.491(19)
C10 O2 1.256(16)
C10 C11 1.508(17)
C11 N16 1.367(19)
C11 C12 1.37(2)
C12 C13 1.427(19)
C13 C14 1.35(3)
C14 C15 1.42(2)
C15 N16 1.337(16)
C111 C112 1.3900
C111 N116 1.3900
C112 C113 1.3900
C113 C114 1.3900
C114 C115 1.3900
C115 N116 1.3900
C121 N126 1.370(18)
C121 C122 1.396(19)
C122 C123 1.40(2)
C123 C124 1.44(2)
C124 C125 1.37(2)
C125 N126 1.334(19)
C131 C132 1.3900
C131 C136 1.3900
C132 C133 1.3900
C133 C134 1.3900
C134 C135 1.3900
C135 C136 1.3900
C211 C212 1.3900
C211 N216 1.3900
C212 C213 1.3900
C213 C214 1.3900
C214 C215 1.3900
C215 N216 1.3900
C221 C222 1.3900
C221 N226 1.3900
C222 C223 1.3900
C223 C224 1.3900
C224 C225 1.3900
C225 N226 1.3900
C231 C236 1.39(2)
C231 C232 1.41(2)
C232 C233 1.41(2)
C233 C234 1.38(3)
C234 C235 1.42(3)
C235 C236 1.37(2)
C311 C312 1.3900
C311 N316 1.3900
C312 C313 1.3900
C313 C314 1.3900
C314 C315 1.3900
C315 N316 1.3900
C321 N326 1.41(2)
C321 C322 1.42(3)
C322 C323 1.38(3)
C323 C324 1.42(3)
C324 C325 1.39(3)
C325 N326 1.37(2)
C331 C332 1.3900
C331 C336 1.3900
C332 C333 1.3900
C333 C334 1.3900
C334 C335 1.3900
C335 C336 1.3900
C411 C412 1.3900
C411 N416 1.3900
C412 C413 1.3900
C413 C414 1.3900
C414 C415 1.3900
C415 N416 1.3900
C421 N426 1.332(18)
C421 C422 1.42(2)
C422 C423 1.38(2)
C423 C424 1.39(3)
C424 C425 1.40(3)
C425 N426 1.32(2)
C431 C432 1.3900
C431 C436 1.3900
C432 C433 1.3900
C433 C434 1.3900
C434 C435 1.3900
C435 C436 1.3900
C511 N516 1.378(19)
C511 C512 1.406(19)
C512 C513 1.40(2)
C513 C514 1.40(2)
C514 C515 1.38(2)
C515 N516 1.332(19)
C521 C522 1.3900
C521 N526 1.3900
C522 C523 1.3900
C523 C524 1.3900
C524 C525 1.3900
C525 N526 1.3900
C531 C536 1.402(19)
C531 C532 1.41(2)
C532 C533 1.37(2)
C533 C534 1.40(2)
C534 C535 1.41(2)
C535 C536 1.39(2)
C611 C612 1.3900
C611 N616 1.3900
C612 C613 1.3900
C613 C614 1.3900
C614 C615 1.3900
C615 N616 1.3900
C621 N626 1.352(18)
C621 C622 1.38(2)
C622 C623 1.396(19)
C623 C624 1.41(2)
C624 C625 1.40(2)
C625 N626 1.347(17)
C631 C632 1.37(2)
C631 C636 1.39(2)
C632 C633 1.38(2)
C633 C634 1.38(2)
C634 C635 1.39(3)
C635 C636 1.42(2)
C711 N716 1.34(2)
C711 C712 1.46(2)
C712 C713 1.381(19)
C713 C714 1.36(2)
C714 C715 1.41(2)
C715 N716 1.340(17)
C721 C722 1.3900
C721 N726 1.3900
C722 C723 1.3900
C723 C724 1.3900
C724 C725 1.3900
C725 N726 1.3900
C731 C736 1.378(19)
C731 C732 1.400(18)
C732 C733 1.40(2)
C733 C734 1.40(2)
C734 C735 1.42(2)
C735 C736 1.40(2)
C811 C812 1.3900
C811 N816 1.3900
C812 C813 1.3900
C813 C814 1.3900
C814 C815 1.3900
C815 N816 1.3900
C821 C822 1.383(19)
C821 N826 1.39(2)
C822 C823 1.41(2)
C823 C824 1.37(2)
C824 C825 1.41(2)
C825 N826 1.356(19)
C831 C832 1.3900
C831 C836 1.3900
C832 C833 1.3900
C833 C834 1.3900
C834 C835 1.3900
C835 C836 1.3900
N900 C901 1.14(2)
C901 C902 1.46(2)
N903 C904 1.14(2)
C904 C905 1.48(2)
N906 C907 1.13(3)
C907 C908 1.50(4)
N913 C914 1.12(2)
C914 C919 1.51(2)
N915 C916 1.08(3)
C916 C917 1.52(4)
C918 N916 1.15(2)
C918 C920 1.47(3)
B1 F12 1.36(2)
B1 F14 1.37(2)
B1 F13 1.41(2)
B1 F11 1.42(2)
B2 F23 1.37(2)
B2 F24 1.38(2)
B2 F21 1.39(2)
B2 F22 1.41(2)
B3 F34 1.371(14)
B3 F32 1.372(15)
B3 F31 1.372(13)
B3 F33 1.380(15)
B4 F41 1.354(15)
B4 F42 1.375(15)
B4 F43 1.379(15)
B4 F44 1.382(15)
B5 F54 1.355(16)
B5 F52 1.371(15)
B5 F53 1.371(16)
B5 F51 1.404(17)
B6 F63 1.33(3)
B6 F62 1.36(3)
B6 F64 1.37(3)
B6 F61 1.40(3)
B7 F74 1.33(3)
B7 F72 1.42(3)
B7 F71 1.42(3)
B7 F73 1.45(3)
B8 F83 1.35(2)
B8 F84 1.37(3)
B8 F81 1.37(2)
B8 F82 1.40(2)
B9 F92 1.36(2)
B9 F93 1.39(2)
B9 F91 1.42(2)
B9 F94 1.44(2)
B10 F104 1.361(16)
B10 F101 1.364(17)
B10 F103 1.364(16)
B10 F102 1.380(17)
O1S C1S 1.41(4)
O2S C2S 1.43(2)
O3S C3S 1.413(18)
